data_4343500
loop_
_publ_author_name
'Barnett, Brandon R.'
'Labios, Liezel A.'
'Moore, Curtis E.'
'England, Jason'
'Rheingold, Arnold L.'
'Wieghardt, Karl'
'Figueroa, Joshua S.'

_publ_section_title
;
 Solution Dynamics of Redox Noninnocent Nitrosoarene Ligands: Mapping the
 Electronic Criteria for the Formation of Persistent Metal-Coordinated
 Nitroxide Radicals.
;
_journal_issue 14
_journal_name_full 'Inorganic chemistry'
_journal_page_first 7110
_journal_page_last 7121
_journal_paper_doi 10.1021/acs.inorgchem.5b01252
_journal_volume 54
_journal_year 2015
_chemical_formula_moiety 'C111 H126 N6 O3 Pd3'
_chemical_formula_sum 'C111 H126 N6 O3 Pd3'
_chemical_formula_weight 1911.37
_chemical_name_common '[Pd(PhNO)(CNArDipp2)]3'
_space_group_crystal_system monoclinic
_space_group_IT_number 14
_space_group_name_Hall '-P 2ybc'
_space_group_name_H-M_alt 'P 1 21/c 1'
_symmetry_space_group_name_Hall '-P 2ybc'
_symmetry_space_group_name_H-M 'P 1 21/c 1'
_atom_sites_solution_hydrogens mixed
_audit_creation_date 2015-04-08
_audit_creation_method
;
Olex2 1.2-beta
(compiled 2015.01.26 svn.r3150 for OlexSys, GUI svn.r4998)
;
_cell_angle_alpha 90
_cell_angle_beta 97.594(9)
_cell_angle_gamma 90
_cell_formula_units_Z 4
_cell_length_a 17.368(3)
_cell_length_b 18.616(3)
_cell_length_c 30.754(6)
_cell_measurement_reflns_used 9792
_cell_measurement_temperature 100(2)
_cell_measurement_theta_max 70.12
_cell_measurement_theta_min 2.78
_cell_volume 9856(3)
_computing_cell_refinement 'SAINT v8.34A (Bruker, 2013)'
_computing_data_collection 'APEX2 v2013.6-2 (Bruker, 2013)'
_computing_data_reduction 'SAINT v8.34A (Bruker, 2013)'
_computing_molecular_graphics 'Olex2 (Dolomanov et al., 2009)'
_computing_publication_material 'Olex2 (Dolomanov et al., 2009)'
_computing_structure_refinement 'ShelXL (Sheldrick, 2008)'
_computing_structure_solution 'ShelXT (Sheldrick, 2008)'
_diffrn_ambient_temperature 100.0
_diffrn_detector 'Bruker APEX-II CCD'
_diffrn_detector_area_resol_mean 7.9
_diffrn_detector_type 'CCD Area Detector'
_diffrn_measured_fraction_theta_full 0.972
_diffrn_measured_fraction_theta_max 0.934
_diffrn_measurement_device 'Kappa Four-Circle Diffractometer'
_diffrn_measurement_device_type 'Bruker APEX II Ultra'
_diffrn_measurement_method '\w and \f scans'
_diffrn_radiation_monochromator 'Double Bounce Multilayer Mirrors'
_diffrn_radiation_probe x-ray
_diffrn_radiation_type CuK\a
_diffrn_radiation_wavelength 1.54184
_diffrn_reflns_av_R_equivalents 0.0581
_diffrn_reflns_av_unetI/netI 0.0672
_diffrn_reflns_laue_measured_fraction_full 0.972
_diffrn_reflns_laue_measured_fraction_max 0.934
_diffrn_reflns_limit_h_max 20
_diffrn_reflns_limit_h_min -19
_diffrn_reflns_limit_k_max 19
_diffrn_reflns_limit_k_min -22
_diffrn_reflns_limit_l_max 33
_diffrn_reflns_limit_l_min -36
_diffrn_reflns_number 55232
_diffrn_reflns_point_group_measured_fraction_full 0.972
_diffrn_reflns_point_group_measured_fraction_max 0.934
_diffrn_reflns_theta_full 68.000
_diffrn_reflns_theta_max 70.808
_diffrn_reflns_theta_min 2.781
_diffrn_source 'Micro Focus Rotating Anode'
_diffrn_source_type 'Bruker TXS'
_diffrn_standards_number 0
_exptl_absorpt_coefficient_mu 4.773
_exptl_absorpt_correction_T_max 0.620
_exptl_absorpt_correction_T_min 0.535
_exptl_absorpt_correction_type multi-scan
_exptl_absorpt_process_details SADABS
_exptl_crystal_colour 'red orange'
_exptl_crystal_density_diffrn 1.288
_exptl_crystal_description block
_exptl_crystal_F_000 3984
_exptl_crystal_size_max 0.15
_exptl_crystal_size_mid 0.11
_exptl_crystal_size_min 0.1
_refine_diff_density_max 1.233
_refine_diff_density_min -0.628
_refine_diff_density_rms 0.105
_refine_ls_extinction_method none
_refine_ls_goodness_of_fit_ref 1.137
_refine_ls_hydrogen_treatment mixed
_refine_ls_matrix_type full
_refine_ls_number_parameters 1312
_refine_ls_number_reflns 17729
_refine_ls_number_restraints 13
_refine_ls_restrained_S_all 1.137
_refine_ls_R_factor_all 0.0933
_refine_ls_R_factor_gt 0.0850
_refine_ls_shift/su_max 0.000
_refine_ls_shift/su_mean 0.000
_refine_ls_structure_factor_coef Fsqd
_refine_ls_weighting_details 'w=1/[\s^2^(Fo^2^)+(0.0831P)^2^+32.7551P] where P=(Fo^2^+2Fc^2^)/3'
_refine_ls_weighting_scheme calc
_refine_ls_wR_factor_gt 0.2057
_refine_ls_wR_factor_ref 0.2133
_reflns_Friedel_coverage 0.000
_reflns_number_gt 15691
_reflns_number_total 17729
_reflns_threshold_expression 'I > 2\s(I)'
_cod_data_source_file ic5b01252_si_002.cif
_cod_data_source_block jfigcu25
_cod_depositor_comments
;
The following automatic conversions were performed:

'_diffrn_radiation_probe' value 'X-ray' changed to 'x-ray' according
to
/usr/data/users/saulius/crontab/automatic-downloads/rss-feeds/ACS/lib/dictionaries/cif_core.dic
dictionary named 'cif_core.dic' version 2.4.2 from 2011-04-26.

Automatic conversion script
Id: cif_fix_values 3271 2015-04-21 07:52:19Z andrius 

 Adding full bibliography for 4343481--4343500.cif.
;
_cod_database_code 4343500
_shelxl_version_number 2014/6
_shelx_space_group_comment
;
The symmetry employed for this shelxl refinement is uniquely defined
by the following loop, which should always be used as a source of
symmetry information in preference to the above space-group names.
They are only intended as comments.
;
_shelx_estimated_absorpt_t_max 0.647
_shelx_estimated_absorpt_t_min 0.535
_olex2_refinement_description
;
1. Fixed Uiso
 At 1.2 times of:
  All C(H) groups, All C(H,H) groups
 At 1.5 times of:
  All C(H,H,H) groups
2. Restrained distances
 C17-H17A
 0.95 with sigma of 0.01
3. Uiso/Uaniso restraints and constraints
Uanis(C73A) \\sim Ueq, Uanis(C73B) \\sim Ueq: with sigma of 0.1 and sigma for
terminal atoms of 0.2
Uanis(C73A) = Uanis(C73B)
Uanis(N1) = Uanis(N1B)
4. Others
 Sof(Pd3B)=Sof(Pd1B)=Sof(Pd2B)=Sof(H24A)=Sof(H12A)=Sof(H11A)=Sof(H23A)=
 Sof(H18A)=Sof(H17A)=Sof(N1B)=Sof(N2B)=Sof(C7B)=Sof(C8B)=Sof(H8B)=Sof(C14B)=
 Sof(H14B)=Sof(C13B)=Sof(C9B)=Sof(H9B)=Sof(C10B)=Sof(H10S)=Sof(C15B)=Sof(H15B)=
 Sof(C16B)=Sof(H16B)=Sof(N3B)=Sof(C20B)=Sof(H20B)=Sof(C19B)=Sof(C21B)=Sof(H21B)=
 Sof(C22B)=Sof(H22B)=1-FVAR(1)
 Sof(Pd1)=Sof(Pd2)=Sof(Pd3)=Sof(H24)=Sof(H12)=Sof(H11)=Sof(H23)=Sof(C20)=
 Sof(H20)=Sof(C10)=Sof(H10)=Sof(C9)=Sof(H9)=Sof(C7)=Sof(C8)=Sof(H8)=Sof(N1)=
 Sof(N2)=Sof(N3)=Sof(H18)=Sof(C19)=Sof(C13)=Sof(C14)=Sof(H14)=Sof(C22)=Sof(H22)=
 Sof(C21)=Sof(H21)=Sof(H17)=Sof(C15)=Sof(H15)=Sof(C16)=Sof(H16)=FVAR(1)
 Sof(C73A)=Sof(H73A)=Sof(H73B)=Sof(H73C)=1-FVAR(2)
 Sof(C73B)=Sof(H73D)=Sof(H73E)=Sof(H73F)=FVAR(2)
5.a Ternary CH refined with riding coordinates:
 C100(H100), C45(H45), C80(H80), C77(H77), C103(H103), C42(H42), C74(H74),
 C71(H71), C51(H51), C109(H109), C48(H48), C106(H106)
5.b Aromatic/amide H refined with riding coordinates:
 C86(H86), C98(H98), C57(H57), C63(H63), C28(H28), C62(H62), C67(H67),
 C33(H33), C24(H24), C12(H12), C97(H97), C32(H32), C11(H11), C26(H26), C34(H34),
  C23(H23), C40(H40), C38(H38), C20(H20), C85(H85), C55(H55), C96(H96),
 C84(H84), C39(H39), C91(H91), C56(H56), C27(H27), C92(H92), C10(H10), C61(H61),
  C68(H68), C69(H69), C9(H9), C8(H8), C18(H18), C14(H14), C22(H22), C21(H21),
 C17(H17), C15(H15), C16(H16), C90(H90), C8B(H8B), C14B(H14B), C9B(H9B),
 C10B(H10S), C15B(H15B), C16B(H16B), C20B(H20B), C21B(H21B), C22B(H22B)
5.c Idealised Me refined as rotating group:
 C53(H53A,H53B,H53C), C44(H44A,H44B,H44C), C47(H47A,H47B,H47C), C46(H46A,H46B,
 H46C), C101(H10A,H10B,H10C), C50(H50A,H50B,H50C), C105(H10D,H10E,H10F),
 C78(H78A,H78B,H78C), C52(H52A,H52B,H52C), C104(H10G,H10H,H10I), C49(H49A,H49B,
 H49C), C81(H81A,H81B,H81C), C43(H43A,H43B,H43C), C102(H10J,H10K,H10L),
 C72(H72A,H72B,H72C), C108(H10M,H10N,H10O), C111(H11B,H11C,H11D), C107(H10P,
 H10Q,H10R), C110(H11E,H11F,H11G), C79(H79A,H79B,H79C), C75(H75A,H75B,H75C),
 C76(H76A,H76B,H76C), C82(H82A,H82B,H82C), C73A(H73A,H73B,H73C), C73B(H73D,H73E,
 H73F)
;
_olex2_submission_special_instructions 'No special instructions were received'

loop_
_space_group_symop_operation_xyz
'x, y, z'
'-x, y+1/2, -z+1/2'
'-x, -y, -z'
'x, -y-1/2, z-1/2'

loop_
_atom_site_label
_atom_site_type_symbol
_atom_site_fract_x
_atom_site_fract_y
_atom_site_fract_z
_atom_site_U_iso_or_equiv
_atom_site_adp_type
_atom_site_occupancy
_atom_site_site_symmetry_order
_atom_site_calc_flag
_atom_site_refinement_flags_posn
_atom_site_refinement_flags_adp
_atom_site_refinement_flags_occupancy
_atom_site_disorder_assembly
_atom_site_disorder_group
Pd1 Pd 0.18019(3) 0.23094(3) 0.10025(2) 0.03172(17) Uani 0.6821(11) 1 d . . P A 1
Pd2 Pd 0.25182(3) 0.35868(3) 0.16996(2) 0.03366(18) Uani 0.6821(11) 1 d . . P A 1
Pd3 Pd 0.06009(3) 0.34788(3) 0.13960(2) 0.03302(17) Uani 0.6821(11) 1 d . . P A 1
Pd3B Pd 0.06001(7) 0.29414(7) 0.11369(4) 0.0388(4) Uani 0.3179(11) 1 d . . P A 2
Pd1B Pd 0.24936(8) 0.25541(7) 0.11707(5) 0.0392(4) Uani 0.3179(11) 1 d . . P A 2
Pd2B Pd 0.19386(8) 0.39470(7) 0.17218(4) 0.0379(4) Uani 0.3179(11) 1 d . . P A 2
C53 C 0.5098(5) 0.2426(5) 0.1189(2) 0.0659(19) Uani 1 1 d . . . . .
H53A H 0.5536 0.2762 0.1214 0.099 Uiso 1 1 calc GR . . . .
H53B H 0.5211 0.2038 0.1404 0.099 Uiso 1 1 calc GR . . . .
H53C H 0.4628 0.2681 0.1247 0.099 Uiso 1 1 calc GR . . . .
N6 N -0.0951(3) 0.3851(2) 0.08270(15) 0.0396(10) Uani 1 1 d . . . . .
C44 C 0.0913(4) 0.1371(4) -0.0265(2) 0.0602(18) Uani 1 1 d . . . . .
H44A H 0.0845 0.1679 -0.0525 0.090 Uiso 1 1 calc GR . . . .
H44B H 0.1037 0.1668 -0.0002 0.090 Uiso 1 1 calc GR . . . .
H44C H 0.0431 0.1105 -0.0246 0.090 Uiso 1 1 calc GR . . . .
C30 C 0.4171(3) 0.2390(4) -0.0011(2) 0.0477(14) Uani 1 1 d . . . . .
C86 C -0.3052(4) 0.3606(4) 0.0573(2) 0.0494(14) Uani 1 1 d . . . . .
H86 H -0.3430 0.3241 0.0587 0.059 Uiso 1 1 calc R . . . .
N5 N 0.3171(3) 0.5122(3) 0.19295(16) 0.0443(11) Uani 1 1 d . . . . .
N4 N 0.2983(3) 0.1718(3) 0.03909(16) 0.0429(11) Uani 1 1 d . . . . .
C87 C -0.2275(3) 0.3456(3) 0.07102(19) 0.0422(12) Uani 1 1 d . . . . .
C47 C 0.3708(6) 0.0325(6) 0.1291(3) 0.097(3) Uani 1 1 d . . . . .
H47A H 0.3325 0.0265 0.1495 0.146 Uiso 1 1 calc GR . . . .
H47B H 0.3671 0.0813 0.1170 0.146 Uiso 1 1 calc GR . . . .
H47C H 0.4231 0.0247 0.1446 0.146 Uiso 1 1 calc GR . . . .
C46 C 0.3754(6) -0.0963(6) 0.1059(4) 0.105(4) Uani 1 1 d . . . . .
H46A H 0.4301 -0.0982 0.1186 0.158 Uiso 1 1 calc GR . . . .
H46B H 0.3669 -0.1286 0.0805 0.158 Uiso 1 1 calc GR . . . .
H46C H 0.3428 -0.1115 0.1279 0.158 Uiso 1 1 calc GR . . . .
C98 C -0.0811(4) 0.6264(3) 0.0191(2) 0.0523(15) Uani 1 1 d . . . . .
H98 H -0.0714 0.6497 -0.0071 0.063 Uiso 1 1 calc R . . . .
C83 C -0.1956(3) 0.4698(3) 0.05481(16) 0.0360(11) Uani 1 1 d . . . . .
C66 C 0.3095(5) 0.6330(4) 0.1101(2) 0.0584(17) Uani 1 1 d . . . . .
C57 C 0.4484(4) 0.6205(4) 0.2689(2) 0.0524(15) Uani 1 1 d . . . . .
H57 H 0.4845 0.6152 0.2948 0.063 Uiso 1 1 calc R . . . .
C100 C -0.1563(4) 0.5332(4) -0.0284(2) 0.0495(14) Uani 1 1 d . . . . .
H100 H -0.1845 0.4876 -0.0236 0.059 Uiso 1 1 calc R . . . .
C58 C 0.4105(4) 0.5607(3) 0.2500(2) 0.0464(13) Uani 1 1 d . . . . .
C45 C 0.3548(5) -0.0220(5) 0.0917(3) 0.072(2) Uani 1 1 d . . . . .
H45 H 0.3897 -0.0089 0.0696 0.086 Uiso 1 1 calc R . . . .
C63 C 0.4910(6) 0.3761(4) 0.2773(3) 0.081(3) Uani 1 1 d . . . . .
H63 H 0.5308 0.3453 0.2698 0.097 Uiso 1 1 calc R . . . .
C28 C 0.4423(4) 0.1158(4) -0.0313(2) 0.0551(16) Uani 1 1 d . . . . .
H28 H 0.4838 0.1352 -0.0449 0.066 Uiso 1 1 calc R . . . .
C99 C -0.1258(3) 0.5639(3) 0.01664(19) 0.0396(12) Uani 1 1 d . . . . .
C31 C 0.4622(3) 0.2632(3) 0.0375(2) 0.0455(13) Uani 1 1 d . . . . .
C62 C 0.4446(8) 0.3529(5) 0.3073(4) 0.095(3) Uani 1 1 d . . . . .
H62 H 0.4530 0.3068 0.3203 0.115 Uiso 1 1 calc R . . . .
C65 C 0.2853(4) 0.6454(3) 0.1515(2) 0.0504(15) Uani 1 1 d . . . . .
C101 C -0.0901(5) 0.5148(5) -0.0544(3) 0.070(2) Uani 1 1 d . . . . .
H10A H -0.0561 0.5567 -0.0552 0.105 Uiso 1 1 calc GR . . . .
H10B H -0.1115 0.5014 -0.0844 0.105 Uiso 1 1 calc GR . . . .
H10C H -0.0602 0.4745 -0.0404 0.105 Uiso 1 1 calc GR . . . .
C80 C 0.3105(5) 0.5102(5) 0.3143(3) 0.0670(19) Uani 1 1 d . . . . .
H80 H 0.3049 0.5526 0.2942 0.080 Uiso 1 1 calc R . . . .
C67 C 0.2523(5) 0.6334(5) 0.0726(2) 0.0650(19) Uani 1 1 d . . . . .
H67 H 0.2673 0.6257 0.0444 0.078 Uiso 1 1 calc R . . . .
C6 C -0.1729(3) 0.4005(3) 0.06885(17) 0.0370(11) Uani 1 1 d . . . . .
C50 C 0.3545(6) 0.2898(8) -0.1176(3) 0.110(4) Uani 1 1 d . . . . .
H50A H 0.3428 0.3413 -0.1195 0.165 Uiso 1 1 calc GR . . . .
H50B H 0.3247 0.2650 -0.1425 0.165 Uiso 1 1 calc GR . . . .
H50C H 0.4101 0.2824 -0.1185 0.165 Uiso 1 1 calc GR . . . .
C33 C 0.4444(4) 0.3838(4) 0.0096(3) 0.0594(17) Uani 1 1 d . . . . .
H33 H 0.4536 0.4339 0.0129 0.071 Uiso 1 1 calc R . . . .
C77 C 0.5324(6) 0.4649(5) 0.2233(3) 0.078(2) Uani 1 1 d . . . . .
H77 H 0.5209 0.5162 0.2153 0.094 Uiso 1 1 calc R . . . .
C37 C 0.2715(4) -0.0133(4) 0.0689(2) 0.0534(15) Uani 1 1 d . . . . .
C24 C 0.0620(4) 0.3811(4) 0.2508(2) 0.0481(14) Uani 1 1 d . . . . .
H24 H 0.0297 0.4160 0.2350 0.058 Uiso 0.6821(11) 1 calc R . P A 1
H24A H 0.057(14) 0.439(13) 0.238(8) 0.058 Uiso 0.3179(11) 1 d R . P A 2
C4 C 0.3403(3) 0.1294(3) 0.0131(2) 0.0452(13) Uani 1 1 d . . . . .
C94 C -0.1404(3) 0.5321(3) 0.05646(18) 0.0382(11) Uani 1 1 d . . . . .
C12 C 0.0484(4) 0.1113(4) 0.1268(2) 0.0495(16) Uani 1 1 d . . . . .
H12 H 0.0583 0.1025 0.0977 0.059 Uiso 0.6821(11) 1 calc R . P A 1
H12A H 0.024(18) 0.118(18) 0.116(10) 0.059 Uiso 0.3179(11) 1 d R . P A 2
C105 C -0.0650(6) 0.5369(5) 0.1788(3) 0.075(2) Uani 1 1 d . . . . .
H10D H -0.0155 0.5215 0.1698 0.112 Uiso 1 1 calc GR . . . .
H10E H -0.0767 0.5072 0.2034 0.112 Uiso 1 1 calc GR . . . .
H10F H -0.0613 0.5873 0.1879 0.112 Uiso 1 1 calc GR . . . .
C25 C 0.3197(3) 0.0566(4) 0.0080(2) 0.0489(14) Uani 1 1 d . . . . .
C89 C -0.2015(4) 0.2623(4) 0.1349(3) 0.0617(19) Uani 1 1 d . . . . .
C29 C 0.4007(3) 0.1596(4) -0.0061(2) 0.0481(14) Uani 1 1 d . . . . .
C78 C 0.5155(6) 0.4186(7) 0.1809(4) 0.097(3) Uani 1 1 d . . . . .
H78A H 0.5281 0.3683 0.1879 0.146 Uiso 1 1 calc GR . . . .
H78B H 0.5475 0.4358 0.1590 0.146 Uiso 1 1 calc GR . . . .
H78C H 0.4605 0.4227 0.1691 0.146 Uiso 1 1 calc GR . . . .
C103 C -0.1296(5) 0.5285(4) 0.1403(2) 0.0579(17) Uani 1 1 d . . . . .
H103 H -0.1383 0.4758 0.1353 0.069 Uiso 1 1 calc R . . . .
C42 C 0.1577(4) 0.0839(3) -0.0298(2) 0.0490(14) Uani 1 1 d . . . . .
H42 H 0.2050 0.1126 -0.0337 0.059 Uiso 1 1 calc R . . . .
C97 C -0.0506(4) 0.6551(3) 0.0594(3) 0.0599(19) Uani 1 1 d . . . . .
H97 H -0.0197 0.6973 0.0606 0.072 Uiso 1 1 calc R . . . .
C95 C -0.1098(4) 0.5611(3) 0.0972(2) 0.0461(13) Uani 1 1 d . . . . .
C3 C -0.0360(3) 0.3658(4) 0.0983(2) 0.0544(17) Uani 1 1 d . . . . .
C52 C 0.5725(4) 0.1784(4) 0.0603(3) 0.0594(17) Uani 1 1 d . . . . .
H52A H 0.6134 0.2150 0.0640 0.089 Uiso 1 1 calc GR . . . .
H52B H 0.5648 0.1619 0.0297 0.089 Uiso 1 1 calc GR . . . .
H52C H 0.5879 0.1376 0.0797 0.089 Uiso 1 1 calc GR . . . .
C35 C 0.3859(4) 0.2860(4) -0.0335(2) 0.0549(16) Uani 1 1 d . . . . .
C32 C 0.4744(4) 0.3376(4) 0.0418(2) 0.0512(15) Uani 1 1 d . . . . .
H32 H 0.5041 0.3559 0.0676 0.061 Uiso 1 1 calc R . . . .
C74 C 0.3924(5) 0.6230(6) 0.1044(3) 0.075(2) Uani 1 1 d . . . . .
H74 H 0.4237 0.6262 0.1341 0.091 Uiso 1 1 calc R . . . .
C11 C 0.0327(5) 0.0549(4) 0.1534(2) 0.0597(17) Uani 1 1 d . . . . .
H11 H 0.0312 0.0073 0.1421 0.072 Uiso 0.6821(11) 1 calc R . P A 1
H11A H 0.003(16) 0.012(15) 0.137(9) 0.072 Uiso 0.3179(11) 1 d R . P A 2
C26 C 0.3624(4) 0.0144(4) -0.0175(2) 0.0540(16) Uani 1 1 d . . . . .
H26 H 0.3498 -0.0350 -0.0219 0.065 Uiso 1 1 calc R . . . .
C104 C -0.2042(6) 0.5599(7) 0.1524(3) 0.087(3) Uani 1 1 d . . . . .
H10G H -0.2176 0.5361 0.1789 0.131 Uiso 1 1 calc GR . . . .
H10H H -0.2461 0.5525 0.1282 0.131 Uiso 1 1 calc GR . . . .
H10I H -0.1973 0.6115 0.1580 0.131 Uiso 1 1 calc GR . . . .
C1 C 0.2597(5) 0.2007(4) 0.0612(2) 0.0543(16) Uani 1 1 d . . . . .
C34 C 0.4005(4) 0.3580(4) -0.0279(3) 0.0616(18) Uani 1 1 d . . . . .
H34 H 0.3801 0.3908 -0.0502 0.074 Uiso 1 1 calc R . . . .
C23 C 0.0476(4) 0.3569(4) 0.2918(2) 0.0584(17) Uani 1 1 d . . . . .
H23 H 0.0049 0.3769 0.3039 0.070 Uiso 0.6821(11) 1 calc R . P A 1
H23A H 0.091(17) 0.364(16) 0.315(9) 0.070 Uiso 0.3179(11) 1 d R . P A 2
C40 C 0.1180(4) 0.0073(4) 0.0311(2) 0.0543(16) Uani 1 1 d . . . . .
H40 H 0.0654 0.0133 0.0186 0.065 Uiso 1 1 calc R . . . .
C71 C 0.1783(5) 0.6719(7) 0.1994(3) 0.098(4) Uani 1 1 d . . . . .
H71 H 0.2233 0.6868 0.2212 0.118 Uiso 1 1 calc R . . B 1
C5 C 0.3581(3) 0.5716(3) 0.21220(19) 0.0414(12) Uani 1 1 d . . . . .
C49 C 0.2474(4) 0.2780(5) -0.0695(3) 0.070(2) Uani 1 1 d . . . . .
H49A H 0.2405 0.3302 -0.0699 0.104 Uiso 1 1 calc GR . . . .
H49B H 0.2351 0.2588 -0.0415 0.104 Uiso 1 1 calc GR . . . .
H49C H 0.2127 0.2564 -0.0937 0.104 Uiso 1 1 calc GR . . . .
C81 C 0.2320(7) 0.4739(7) 0.3099(4) 0.116(5) Uani 1 1 d . . . . .
H81A H 0.2218 0.4505 0.2812 0.174 Uiso 1 1 calc GR . . . .
H81B H 0.1917 0.5099 0.3126 0.174 Uiso 1 1 calc GR . . . .
H81C H 0.2316 0.4378 0.3331 0.174 Uiso 1 1 calc GR . . . .
C43 C 0.1380(5) 0.0379(4) -0.0706(2) 0.0611(17) Uani 1 1 d . . . . .
H43A H 0.0900 0.0111 -0.0685 0.092 Uiso 1 1 calc GR . . . .
H43B H 0.1805 0.0041 -0.0730 0.092 Uiso 1 1 calc GR . . . .
H43C H 0.1307 0.0688 -0.0966 0.092 Uiso 1 1 calc GR . . . .
C102 C -0.2145(6) 0.5845(5) -0.0542(3) 0.073(2) Uani 1 1 d . . . . .
H10J H -0.2575 0.5939 -0.0374 0.109 Uiso 1 1 calc GR . . . .
H10K H -0.2346 0.5626 -0.0824 0.109 Uiso 1 1 calc GR . . . .
H10L H -0.1884 0.6298 -0.0594 0.109 Uiso 1 1 calc GR . . . .
C51 C 0.4970(4) 0.2104(4) 0.0718(2) 0.0499(14) Uani 1 1 d . . . . .
H51 H 0.4592 0.1699 0.0722 0.060 Uiso 1 1 calc R . . . .
C109 C -0.2255(5) 0.3177(5) 0.1659(2) 0.070(2) Uani 1 1 d . . . . .
H109 H -0.2500 0.3583 0.1478 0.084 Uiso 1 1 calc R . . . .
C38 C 0.2112(5) -0.0421(4) 0.0876(2) 0.0621(18) Uani 1 1 d . . . . .
H38 H 0.2220 -0.0691 0.1139 0.075 Uiso 1 1 calc R . . . .
C54 C 0.3435(4) 0.6384(3) 0.19225(19) 0.0437(13) Uani 1 1 d . . . . .
C72 C 0.1418(8) 0.6004(8) 0.2166(4) 0.126(5) Uani 1 1 d . . . . .
H72A H 0.0930 0.5893 0.1981 0.189 Uiso 1 1 calc GR . . . .
H72B H 0.1317 0.6074 0.2470 0.189 Uiso 1 1 calc GR . . . .
H72C H 0.1783 0.5605 0.2155 0.189 Uiso 1 1 calc GR . . . .
C20 C 0.1693(5) 0.3002(5) 0.2563(3) 0.0460(19) Uani 0.6821(11) 1 d . . P A 1
H20 H 0.2117 0.2803 0.2438 0.055 Uiso 0.6821(11) 1 calc R . P A 1
C2 C 0.2854(4) 0.4603(4) 0.1822(2) 0.0527(16) Uani 1 1 d . . . . .
C108 C -0.0967(4) 0.2108(4) -0.0020(3) 0.069(2) Uani 1 1 d . . . . .
H10M H -0.0937 0.1583 -0.0039 0.104 Uiso 1 1 calc GR . . . .
H10N H -0.0537 0.2286 0.0191 0.104 Uiso 1 1 calc GR . . . .
H10O H -0.0933 0.2317 -0.0309 0.104 Uiso 1 1 calc GR . . . .
C85 C -0.3285(3) 0.4277(4) 0.0418(2) 0.0469(13) Uani 1 1 d . . . . .
H85 H -0.3816 0.4371 0.0317 0.056 Uiso 1 1 calc R . . . .
C36 C 0.2541(4) 0.0262(3) 0.0297(2) 0.0458(13) Uani 1 1 d . . . . .
C111 C -0.1542(6) 0.3477(6) 0.1953(3) 0.086(3) Uani 1 1 d . . . . .
H11B H -0.1293 0.3091 0.2138 0.128 Uiso 1 1 calc GR . . . .
H11C H -0.1706 0.3860 0.2140 0.128 Uiso 1 1 calc GR . . . .
H11D H -0.1171 0.3672 0.1770 0.128 Uiso 1 1 calc GR . . . .
C55 C 0.3834(4) 0.6973(3) 0.2125(2) 0.0503(14) Uani 1 1 d . . . . .
H55 H 0.3758 0.7439 0.2001 0.060 Uiso 1 1 calc R . . . .
C96 C -0.0651(4) 0.6224(3) 0.0976(2) 0.0531(16) Uani 1 1 d . . . . .
H96 H -0.0439 0.6426 0.1249 0.064 Uiso 1 1 calc R . . . .
C64 C 0.4816(5) 0.4428(4) 0.2576(3) 0.0650(19) Uani 1 1 d . . . . .
C41 C 0.1770(4) 0.0391(3) 0.0109(2) 0.0467(14) Uani 1 1 d . . . . .
C84 C -0.2739(3) 0.4807(3) 0.04100(18) 0.0406(12) Uani 1 1 d . . . . .
H84 H -0.2905 0.5269 0.0305 0.049 Uiso 1 1 calc R . . . .
C39 C 0.1349(4) -0.0328(4) 0.0689(3) 0.0625(18) Uani 1 1 d . . . . .
H39 H 0.0940 -0.0540 0.0822 0.075 Uiso 1 1 calc R . . . .
C91 C -0.1518(5) 0.1432(5) 0.1242(4) 0.082(3) Uani 1 1 d . . . . .
H91 H -0.1352 0.0977 0.1359 0.098 Uiso 1 1 calc R . . . .
C48 C 0.3323(5) 0.2598(5) -0.0747(3) 0.074(2) Uani 1 1 d . . . . .
H48 H 0.3367 0.2063 -0.0759 0.089 Uiso 1 1 calc R . . . .
C107 C -0.2424(5) 0.1949(5) -0.0136(3) 0.075(2) Uani 1 1 d . . . . .
H10P H -0.2389 0.2019 -0.0449 0.112 Uiso 1 1 calc GR . . . .
H10Q H -0.2914 0.2150 -0.0066 0.112 Uiso 1 1 calc GR . . . .
H10R H -0.2404 0.1434 -0.0069 0.112 Uiso 1 1 calc GR . . . .
C56 C 0.4346(4) 0.6871(4) 0.2509(2) 0.0531(15) Uani 1 1 d . . . . .
H56 H 0.4605 0.7275 0.2650 0.064 Uiso 1 1 calc R . . . .
C27 C 0.4230(4) 0.0437(4) -0.0367(2) 0.0563(17) Uani 1 1 d . . . . .
H27 H 0.4519 0.0140 -0.0538 0.068 Uiso 1 1 calc R . . . .
C92 C -0.1513(5) 0.1560(4) 0.0805(3) 0.074(2) Uani 1 1 d . . . . .
H92 H -0.1341 0.1195 0.0624 0.089 Uiso 1 1 calc R . . . .
C88 C -0.2011(4) 0.2735(3) 0.0900(2) 0.0510(15) Uani 1 1 d . . . . .
C110 C -0.2853(6) 0.2904(7) 0.1949(3) 0.093(3) Uani 1 1 d . . . . .
H11E H -0.3324 0.2746 0.1762 0.139 Uiso 1 1 calc GR . . . .
H11F H -0.2984 0.3293 0.2141 0.139 Uiso 1 1 calc GR . . . .
H11G H -0.2632 0.2500 0.2128 0.139 Uiso 1 1 calc GR . . . .
C10 C 0.0193(6) 0.0664(5) 0.1957(3) 0.054(2) Uani 0.6821(11) 1 d . . P A 1
H10 H 0.0090 0.0270 0.2137 0.064 Uiso 0.6821(11) 1 calc R . P A 1
C61 C 0.3869(7) 0.3953(5) 0.3187(3) 0.082(3) Uani 1 1 d . . . . .
H61 H 0.3543 0.3785 0.3390 0.099 Uiso 1 1 calc R . . . .
C79 C 0.6179(7) 0.4589(9) 0.2413(5) 0.125(5) Uani 1 1 d . . . . .
H79A H 0.6295 0.4096 0.2514 0.187 Uiso 1 1 calc GR . . . .
H79B H 0.6300 0.4922 0.2659 0.187 Uiso 1 1 calc GR . . . .
H79C H 0.6496 0.4709 0.2182 0.187 Uiso 1 1 calc GR . . . .
C106 C -0.1752(4) 0.2325(4) 0.0134(3) 0.0581(17) Uani 1 1 d . . . . .
H106 H -0.1821 0.2852 0.0076 0.070 Uiso 1 1 calc R . . . .
C68 C 0.1751(5) 0.6448(4) 0.0769(2) 0.0631(19) Uani 1 1 d . . . . .
H68 H 0.1371 0.6430 0.0516 0.076 Uiso 1 1 calc R . . . .
C70 C 0.2072(5) 0.6592(4) 0.1555(3) 0.065(2) Uani 1 1 d . . . . .
C69 C 0.1527(5) 0.6586(5) 0.1171(3) 0.071(2) Uani 1 1 d . . . . .
H69 H 0.0995 0.6680 0.1192 0.086 Uiso 1 1 calc R . . . .
C59 C 0.4225(4) 0.4873(3) 0.2699(2) 0.0540(16) Uani 1 1 d . . . . .
C60 C 0.3754(5) 0.4641(4) 0.3003(2) 0.0633(18) Uani 1 1 d . . . . .
C9 C 0.0207(6) 0.1353(5) 0.2123(3) 0.047(2) Uani 0.6821(11) 1 d . . P A 1
H9 H 0.0114 0.1433 0.2416 0.057 Uiso 0.6821(11) 1 calc R . P A 1
C7 C 0.0495(5) 0.1816(5) 0.1432(3) 0.0396(17) Uani 0.6821(11) 1 d . . P A 1
C8 C 0.0357(5) 0.1923(5) 0.1863(3) 0.0400(17) Uani 0.6821(11) 1 d . . P A 1
H8 H 0.0366 0.2396 0.1979 0.048 Uiso 0.6821(11) 1 calc R . P A 1
N1 N 0.0705(4) 0.2411(4) 0.1185(2) 0.0328(12) Uani 0.6821(11) 1 d . . P A 1
O3 O 0.0959(3) 0.4324(2) 0.17326(16) 0.0567(12) Uani 1 1 d . . . . .
O1 O 0.0717(3) 0.2258(3) 0.07406(13) 0.0574(12) Uani 1 1 d . . . . .
O2 O 0.3298(3) 0.3020(3) 0.14359(15) 0.0597(12) Uani 1 1 d . . . . .
N2 N 0.2695(4) 0.2545(3) 0.1508(2) 0.0319(13) Uani 0.6821(11) 1 d . . P A 1
N3 N 0.1456(4) 0.3755(3) 0.19159(19) 0.0324(13) Uani 0.6821(11) 1 d . . P A 1
C18 C 0.3542(4) 0.2237(4) 0.2186(2) 0.0506(16) Uani 1 1 d . . . . .
H18 H 0.3886 0.2616 0.2137 0.061 Uiso 0.6821(11) 1 calc R . P A 1
H18A H 0.370(17) 0.214(16) 0.202(9) 0.061 Uiso 0.3179(11) 1 d R . P A 2
C19 C 0.1248(5) 0.3525(4) 0.2344(3) 0.0380(17) Uani 0.6821(11) 1 d . . P A 1
C13 C 0.2879(5) 0.2086(5) 0.1884(3) 0.0395(17) Uani 0.6821(11) 1 d . . P A 1
C14 C 0.2409(5) 0.1521(5) 0.1953(3) 0.0413(18) Uani 0.6821(11) 1 d . . P A 1
H14 H 0.1985 0.1405 0.1736 0.050 Uiso 0.6821(11) 1 calc R . P A 1
C22 C 0.0918(7) 0.3053(6) 0.3158(3) 0.051(2) Uani 0.6821(11) 1 d . . P A 1
H22 H 0.0811 0.2906 0.3439 0.061 Uiso 0.6821(11) 1 calc R . P A 1
C21 C 0.1529(6) 0.2760(5) 0.2965(3) 0.050(2) Uani 0.6821(11) 1 d . . P A 1
H21 H 0.1836 0.2390 0.3113 0.060 Uiso 0.6821(11) 1 calc R . P A 1
C17 C 0.3673(4) 0.1805(5) 0.2561(3) 0.066(2) Uani 1 1 d D . . . .
H17 H 0.4127 0.1881 0.2765 0.079 Uiso 0.6821(11) 1 calc R . P A 1
H17A H 0.414(8) 0.154(12) 0.257(9) 0.079 Uiso 0.3179(11) 1 d DR . P A 2
C15 C 0.2537(6) 0.1111(6) 0.2336(3) 0.051(2) Uani 0.6821(11) 1 d . . P A 1
H15 H 0.2198 0.0726 0.2383 0.061 Uiso 0.6821(11) 1 calc R . P A 1
C16 C 0.3156(7) 0.1268(7) 0.2642(4) 0.058(3) Uani 0.6821(11) 1 d . . P A 1
H16 H 0.3233 0.1010 0.2911 0.069 Uiso 0.6821(11) 1 calc R . P A 1
C75 C 0.4089(6) 0.5492(6) 0.0848(3) 0.087(3) Uani 1 1 d . . . . .
H75A H 0.3884 0.5112 0.1021 0.130 Uiso 1 1 calc GR . . . .
H75B H 0.4650 0.5430 0.0855 0.130 Uiso 1 1 calc GR . . . .
H75C H 0.3836 0.5467 0.0544 0.130 Uiso 1 1 calc GR . . . .
C76 C 0.4193(6) 0.6840(7) 0.0762(4) 0.099(3) Uani 1 1 d . . . . .
H76A H 0.3887 0.6830 0.0471 0.149 Uiso 1 1 calc GR . . . .
H76B H 0.4744 0.6775 0.0733 0.149 Uiso 1 1 calc GR . . . .
H76C H 0.4120 0.7303 0.0902 0.149 Uiso 1 1 calc GR . . . .
C82 C 0.3327(8) 0.5388(8) 0.3595(4) 0.120(5) Uani 1 1 d . . . . .
H82A H 0.2880 0.5629 0.3693 0.180 Uiso 1 1 calc GR . . . .
H82B H 0.3754 0.5733 0.3594 0.180 Uiso 1 1 calc GR . . . .
H82C H 0.3495 0.4992 0.3795 0.180 Uiso 1 1 calc GR . . . .
C73A C 0.1163(10) 0.7225(9) 0.2011(5) 0.091(4) Uani 0.697(16) 1 d . U P C 1
H73A H 0.0687 0.7039 0.1842 0.137 Uiso 0.697(16) 1 calc GR . P C 1
H73B H 0.1301 0.7684 0.1886 0.137 Uiso 0.697(16) 1 calc GR . P C 1
H73C H 0.1077 0.7297 0.2316 0.137 Uiso 0.697(16) 1 calc GR . P C 1
C93 C -0.1757(4) 0.2216(4) 0.0621(3) 0.0585(17) Uani 1 1 d . . . . .
C90 C -0.1757(5) 0.1943(5) 0.1515(3) 0.076(2) Uani 1 1 d . . . . .
H90 H -0.1750 0.1840 0.1818 0.091 Uiso 1 1 calc R . . . .
N1B N 0.1374(9) 0.2113(8) 0.1099(4) 0.0328(12) Uani 0.3179(11) 1 d . . P A 2
N2B N 0.2785(9) 0.3141(10) 0.1743(6) 0.052(4) Uani 0.3179(11) 1 d . . P A 2
C7B C 0.1212(12) 0.1491(8) 0.1383(6) 0.038(4) Uani 0.3179(11) 1 d . . P A 2
C8B C 0.1774(13) 0.1258(13) 0.1725(8) 0.061(6) Uani 0.3179(11) 1 d . . P A 2
H8B H 0.2262 0.1495 0.1777 0.074 Uiso 0.3179(11) 1 calc R . P A 2
C14B C 0.2506(12) 0.2735(13) 0.2453(6) 0.053(5) Uani 0.3179(11) 1 d . . P A 2
H14B H 0.2120 0.3096 0.2457 0.063 Uiso 0.3179(11) 1 calc R . P A 2
C13B C 0.2995(12) 0.2705(11) 0.2109(7) 0.049(5) Uani 0.3179(11) 1 d . . P A 2
C9B C 0.1619(17) 0.0693(13) 0.1980(8) 0.066(6) Uani 0.3179(11) 1 d . . P A 2
H9B H 0.1991 0.0561 0.2222 0.080 Uiso 0.3179(11) 1 calc R . P A 2
C10B C 0.0932(15) 0.0305(14) 0.1898(8) 0.067(6) Uani 0.3179(11) 1 d . . P A 2
H10S H 0.0847 -0.0105 0.2069 0.081 Uiso 0.3179(11) 1 calc R . P A 2
C15B C 0.2620(14) 0.2219(16) 0.2776(8) 0.068(7) Uani 0.3179(11) 1 d . . P A 2
H15B H 0.2272 0.2193 0.2990 0.081 Uiso 0.3179(11) 1 calc R . P A 2
C16B C 0.3232(15) 0.1735(19) 0.2797(11) 0.078(9) Uani 0.3179(11) 1 d . . P A 2
H16B H 0.3279 0.1355 0.3005 0.093 Uiso 0.3179(11) 1 calc R . P A 2
N3B N 0.0775(8) 0.3551(9) 0.1694(5) 0.037(3) Uani 0.3179(11) 1 d . . P A 2
C20B C 0.0505(12) 0.2595(12) 0.2195(7) 0.050(5) Uani 0.3179(11) 1 d . . P A 2
H20B H 0.0488 0.2275 0.1954 0.060 Uiso 0.3179(11) 1 calc R . P A 2
C19B C 0.0643(10) 0.3339(13) 0.2134(7) 0.054(5) Uani 0.3179(11) 1 d . . P A 2
C21B C 0.0399(15) 0.2345(14) 0.2588(10) 0.073(7) Uani 0.3179(11) 1 d . . P A 2
H21B H 0.0300 0.1850 0.2632 0.087 Uiso 0.3179(11) 1 calc R . P A 2
C22B C 0.044(2) 0.2889(18) 0.2970(10) 0.082(10) Uani 0.3179(11) 1 d . . P A 2
H22B H 0.0443 0.2709 0.3259 0.098 Uiso 0.3179(11) 1 calc R . P A 2
C73B C 0.165(2) 0.7744(19) 0.1875(12) 0.091(4) Uani 0.303(16) 1 d . U P C 2
H73D H 0.1219 0.7818 0.1641 0.137 Uiso 0.303(16) 1 calc GR . P C 2
H73E H 0.2131 0.7937 0.1781 0.137 Uiso 0.303(16) 1 calc GR . P C 2
H73F H 0.1547 0.7992 0.2141 0.137 Uiso 0.303(16) 1 calc GR . P C 2

loop_
_atom_site_aniso_label
_atom_site_aniso_U_11
_atom_site_aniso_U_22
_atom_site_aniso_U_33
_atom_site_aniso_U_23
_atom_site_aniso_U_13
_atom_site_aniso_U_12
Pd1 0.0311(3) 0.0353(3) 0.0289(3) -0.0041(2) 0.0045(2) -0.0014(2)
Pd2 0.0325(3) 0.0371(4) 0.0307(3) -0.0056(2) 0.0013(2) -0.0029(3)
Pd3 0.0306(3) 0.0383(3) 0.0293(4) 0.0004(2) 0.0008(2) 0.0029(2)
Pd3B 0.0365(7) 0.0379(8) 0.0417(7) 0.0024(5) 0.0039(5) -0.0013(5)
Pd1B 0.0434(7) 0.0356(7) 0.0399(9) 0.0001(5) 0.0102(6) 0.0013(5)
Pd2B 0.0411(7) 0.0392(7) 0.0322(6) -0.0005(5) 0.0008(5) -0.0037(5)
C53 0.055(4) 0.088(5) 0.051(4) -0.004(4) -0.007(3) 0.000(4)
N6 0.048(3) 0.034(2) 0.038(2) 0.0061(19) 0.006(2) -0.003(2)
C44 0.054(4) 0.057(4) 0.064(4) -0.011(3) -0.012(3) 0.017(3)
C30 0.036(3) 0.054(4) 0.055(4) -0.012(3) 0.012(3) -0.003(3)
C86 0.036(3) 0.052(3) 0.059(4) 0.010(3) 0.005(3) -0.008(3)
N5 0.041(3) 0.052(3) 0.040(2) -0.009(2) 0.003(2) -0.006(2)
N4 0.039(2) 0.046(3) 0.043(3) -0.011(2) 0.002(2) -0.003(2)
C87 0.040(3) 0.045(3) 0.042(3) 0.006(2) 0.004(2) -0.006(2)
C47 0.089(7) 0.103(7) 0.087(6) -0.030(6) -0.036(5) 0.005(6)
C46 0.080(6) 0.087(7) 0.132(9) -0.014(6) -0.044(6) 0.029(5)
C98 0.045(3) 0.043(3) 0.070(4) 0.012(3) 0.009(3) 0.001(3)
C83 0.043(3) 0.040(3) 0.026(2) 0.000(2) 0.007(2) -0.003(2)
C66 0.061(4) 0.063(4) 0.049(4) -0.008(3) 0.000(3) -0.012(3)
C57 0.046(3) 0.052(4) 0.054(4) -0.006(3) -0.013(3) -0.007(3)
C100 0.058(4) 0.053(4) 0.038(3) 0.009(3) 0.008(3) -0.004(3)
C58 0.043(3) 0.044(3) 0.049(3) -0.006(3) -0.004(3) -0.004(3)
C45 0.060(4) 0.095(6) 0.056(4) -0.017(4) -0.009(3) 0.006(4)
C63 0.092(6) 0.047(4) 0.094(6) -0.006(4) -0.024(5) 0.013(4)
C28 0.038(3) 0.065(4) 0.063(4) -0.016(3) 0.007(3) 0.004(3)
C99 0.036(3) 0.037(3) 0.045(3) 0.005(2) 0.003(2) 0.005(2)
C31 0.031(3) 0.052(3) 0.054(3) -0.010(3) 0.008(2) -0.005(2)
C62 0.128(9) 0.052(5) 0.097(7) 0.012(5) -0.020(7) 0.003(5)
C65 0.056(4) 0.046(3) 0.046(3) -0.015(3) -0.003(3) -0.004(3)
C101 0.084(6) 0.071(5) 0.062(4) -0.004(4) 0.031(4) -0.012(4)
C80 0.074(5) 0.071(5) 0.054(4) 0.001(4) -0.001(3) -0.015(4)
C67 0.071(5) 0.078(5) 0.044(4) -0.010(3) -0.002(3) -0.017(4)
C6 0.036(3) 0.044(3) 0.031(2) 0.000(2) 0.004(2) -0.003(2)
C50 0.067(6) 0.197(14) 0.063(5) -0.022(7) -0.001(4) 0.034(7)
C33 0.051(4) 0.049(4) 0.082(5) -0.005(3) 0.021(3) 0.002(3)
C77 0.077(5) 0.053(4) 0.103(7) -0.015(4) 0.005(5) 0.013(4)
C37 0.051(4) 0.057(4) 0.051(3) -0.015(3) -0.001(3) 0.005(3)
C24 0.043(3) 0.053(4) 0.048(3) 0.000(3) 0.004(3) 0.007(3)
C4 0.031(3) 0.051(3) 0.051(3) -0.018(3) -0.002(2) 0.004(2)
C94 0.033(3) 0.039(3) 0.041(3) 0.000(2) 0.001(2) 0.006(2)
C12 0.054(4) 0.048(4) 0.046(4) -0.001(3) 0.004(3) -0.006(3)
C105 0.086(6) 0.081(5) 0.050(4) -0.019(4) -0.014(4) 0.015(4)
C25 0.036(3) 0.052(3) 0.055(3) -0.017(3) -0.005(3) 0.004(3)
C89 0.043(3) 0.068(4) 0.071(5) 0.028(4) -0.001(3) -0.002(3)
C29 0.035(3) 0.054(4) 0.053(3) -0.017(3) 0.001(2) -0.003(3)
C78 0.073(6) 0.113(8) 0.102(7) -0.035(6) -0.003(5) 0.009(6)
C103 0.073(5) 0.056(4) 0.041(3) -0.013(3) -0.005(3) 0.013(3)
C42 0.039(3) 0.040(3) 0.067(4) -0.010(3) 0.002(3) -0.001(2)
C97 0.039(3) 0.037(3) 0.100(6) -0.009(3) -0.005(3) -0.001(3)
C95 0.046(3) 0.042(3) 0.048(3) -0.009(3) -0.003(3) 0.010(3)
C3 0.028(3) 0.075(4) 0.060(4) 0.031(3) 0.000(3) -0.001(3)
C52 0.063(4) 0.047(4) 0.066(4) 0.001(3) 0.000(3) 0.003(3)
C35 0.041(3) 0.065(4) 0.058(4) -0.010(3) 0.004(3) 0.014(3)
C32 0.040(3) 0.053(4) 0.061(4) -0.014(3) 0.010(3) -0.006(3)
C74 0.064(5) 0.102(7) 0.060(4) -0.025(4) 0.006(4) -0.013(5)
C11 0.071(5) 0.049(4) 0.058(4) -0.002(3) 0.007(3) -0.016(3)
C26 0.041(3) 0.057(4) 0.061(4) -0.026(3) -0.005(3) 0.005(3)
C104 0.079(6) 0.131(9) 0.052(4) 0.005(5) 0.007(4) 0.029(6)
C1 0.075(4) 0.047(3) 0.045(3) -0.001(3) 0.024(3) 0.012(3)
C34 0.052(4) 0.066(4) 0.067(4) 0.001(4) 0.010(3) 0.021(3)
C23 0.053(4) 0.067(5) 0.056(4) -0.001(3) 0.013(3) 0.007(3)
C40 0.040(3) 0.052(4) 0.069(4) -0.011(3) -0.001(3) -0.003(3)
C71 0.058(5) 0.159(10) 0.070(5) -0.060(6) -0.018(4) 0.027(6)
C5 0.037(3) 0.042(3) 0.045(3) -0.014(2) 0.005(2) -0.007(2)
C49 0.050(4) 0.074(5) 0.079(5) 0.004(4) -0.009(4) 0.005(4)
C81 0.094(8) 0.133(10) 0.124(9) -0.066(8) 0.028(7) -0.046(7)
C43 0.073(5) 0.052(4) 0.057(4) -0.004(3) 0.003(3) 0.003(3)
C102 0.094(6) 0.069(5) 0.050(4) 0.013(4) -0.007(4) 0.009(4)
C51 0.047(3) 0.055(4) 0.047(3) -0.005(3) 0.004(3) -0.014(3)
C109 0.071(5) 0.089(6) 0.049(4) 0.027(4) 0.006(3) 0.006(4)
C38 0.069(5) 0.068(4) 0.049(4) -0.007(3) 0.008(3) 0.005(4)
C54 0.043(3) 0.046(3) 0.041(3) -0.010(2) 0.003(2) -0.001(2)
C72 0.122(10) 0.163(13) 0.108(9) -0.041(9) 0.072(8) -0.035(9)
C20 0.044(5) 0.051(5) 0.043(4) -0.004(4) 0.003(4) 0.004(4)
C2 0.064(4) 0.055(4) 0.038(3) -0.012(3) 0.004(3) -0.028(3)
C108 0.051(4) 0.063(4) 0.095(6) -0.009(4) 0.011(4) -0.003(3)
C85 0.033(3) 0.058(4) 0.049(3) 0.003(3) 0.002(2) 0.004(3)
C36 0.041(3) 0.042(3) 0.053(3) -0.018(3) 0.000(3) 0.000(2)
C111 0.096(7) 0.098(7) 0.061(5) 0.024(5) 0.006(5) -0.012(5)
C55 0.050(3) 0.039(3) 0.059(4) -0.009(3) -0.002(3) -0.002(3)
C96 0.047(3) 0.043(3) 0.065(4) -0.011(3) -0.010(3) 0.007(3)
C64 0.067(5) 0.045(4) 0.077(5) -0.013(3) -0.013(4) 0.000(3)
C41 0.040(3) 0.037(3) 0.061(4) -0.018(3) -0.002(3) -0.002(2)
C84 0.043(3) 0.043(3) 0.037(3) 0.002(2) 0.009(2) 0.003(2)
C39 0.055(4) 0.063(4) 0.070(5) -0.012(4) 0.013(3) -0.010(3)
C91 0.071(5) 0.051(4) 0.121(8) 0.025(5) 0.005(5) 0.001(4)
C48 0.060(4) 0.084(6) 0.073(5) -0.018(4) -0.016(4) 0.025(4)
C107 0.064(5) 0.072(5) 0.090(6) -0.019(4) 0.015(4) -0.013(4)
C56 0.048(3) 0.047(3) 0.060(4) -0.013(3) -0.008(3) -0.009(3)
C27 0.040(3) 0.064(4) 0.064(4) -0.025(3) 0.004(3) 0.006(3)
C92 0.069(5) 0.054(4) 0.100(7) 0.016(4) 0.015(5) -0.002(4)
C88 0.040(3) 0.045(3) 0.067(4) 0.012(3) 0.004(3) -0.005(3)
C110 0.069(5) 0.139(9) 0.071(5) 0.037(6) 0.014(4) 0.009(6)
C10 0.060(6) 0.052(5) 0.050(5) 0.008(4) 0.010(4) -0.008(4)
C61 0.107(7) 0.063(5) 0.071(5) 0.013(4) -0.009(5) -0.018(5)
C79 0.070(6) 0.167(13) 0.136(11) -0.051(10) 0.007(7) -0.016(7)
C106 0.057(4) 0.043(3) 0.076(5) -0.009(3) 0.014(3) -0.004(3)
C68 0.067(5) 0.067(4) 0.050(4) -0.004(3) -0.013(3) -0.011(4)
C70 0.056(4) 0.070(5) 0.062(4) -0.022(4) -0.015(3) 0.011(3)
C69 0.054(4) 0.085(6) 0.070(5) -0.022(4) -0.011(4) 0.010(4)
C59 0.052(4) 0.042(3) 0.062(4) -0.005(3) -0.016(3) -0.009(3)
C60 0.071(5) 0.058(4) 0.056(4) 0.002(3) -0.011(3) -0.011(4)
C9 0.051(5) 0.050(5) 0.042(4) 0.001(4) 0.011(4) -0.006(4)
C7 0.037(4) 0.040(4) 0.042(4) 0.005(3) 0.005(3) -0.003(3)
C8 0.041(4) 0.048(5) 0.031(4) -0.001(3) 0.004(3) -0.003(4)
N1 0.032(3) 0.034(3) 0.033(3) 0.001(2) 0.006(2) 0.002(2)
O3 0.077(3) 0.034(2) 0.063(3) 0.0023(19) 0.025(2) 0.014(2)
O1 0.078(3) 0.062(3) 0.0288(19) -0.0002(19) -0.005(2) -0.026(2)
O2 0.041(2) 0.089(4) 0.051(2) 0.007(2) 0.0134(19) 0.009(2)
N2 0.032(3) 0.031(3) 0.033(4) -0.005(3) 0.005(3) 0.001(2)
N3 0.035(3) 0.037(3) 0.025(3) -0.004(2) 0.002(3) 0.001(3)
C18 0.036(3) 0.061(4) 0.053(4) 0.001(3) -0.001(3) 0.000(3)
C19 0.040(4) 0.039(4) 0.033(4) -0.006(3) 0.000(3) -0.003(3)
C13 0.033(4) 0.044(4) 0.042(4) -0.010(3) 0.008(3) 0.007(3)
C14 0.034(4) 0.054(5) 0.035(4) -0.001(4) -0.002(3) 0.003(4)
C22 0.053(6) 0.064(6) 0.034(5) 0.000(4) 0.002(4) -0.003(5)
C21 0.055(5) 0.054(5) 0.038(4) 0.003(4) 0.000(4) 0.011(4)
C17 0.048(4) 0.074(5) 0.072(5) 0.015(4) -0.008(4) 0.006(4)
C15 0.047(5) 0.059(6) 0.046(5) 0.003(4) 0.005(4) 0.000(4)
C16 0.055(6) 0.063(7) 0.054(6) 0.015(5) 0.002(5) 0.007(5)
C75 0.084(6) 0.106(7) 0.070(5) -0.008(5) 0.007(5) 0.013(5)
C76 0.069(6) 0.117(9) 0.117(8) -0.018(7) 0.031(6) -0.019(6)
C82 0.102(8) 0.156(12) 0.092(7) -0.054(8) -0.026(6) 0.014(8)
C73A 0.102(10) 0.091(9) 0.081(8) -0.033(7) 0.014(7) 0.009(7)
C93 0.050(4) 0.038(3) 0.088(5) 0.006(3) 0.010(3) -0.011(3)
C90 0.064(5) 0.085(6) 0.079(5) 0.039(5) 0.007(4) 0.000(4)
N1B 0.032(3) 0.034(3) 0.033(3) 0.001(2) 0.006(2) 0.002(2)
N2B 0.029(8) 0.049(10) 0.077(12) 0.027(9) 0.004(7) 0.024(7)
C7B 0.064(11) 0.018(7) 0.035(8) 0.005(6) 0.011(8) -0.005(7)
C8B 0.043(11) 0.058(12) 0.080(15) 0.023(11) -0.008(10) -0.012(9)
C14B 0.042(10) 0.075(14) 0.040(10) 0.008(9) -0.002(8) 0.013(10)
C13B 0.054(11) 0.045(10) 0.048(10) 0.020(8) 0.003(9) -0.010(9)
C9B 0.083(17) 0.052(12) 0.060(13) 0.008(10) -0.005(12) 0.005(12)
C10B 0.066(14) 0.068(15) 0.067(14) 0.015(12) 0.008(11) -0.022(12)
C15B 0.055(13) 0.101(19) 0.050(12) 0.016(12) 0.015(10) 0.025(13)
C16B 0.045(13) 0.09(2) 0.10(2) 0.044(19) 0.023(14) 0.001(14)
N3B 0.036(7) 0.062(9) 0.009(7) 0.005(6) -0.006(5) -0.004(6)
C20B 0.044(10) 0.059(12) 0.047(10) 0.014(9) 0.003(8) 0.017(9)
C19B 0.026(9) 0.073(14) 0.065(13) 0.034(11) 0.007(8) 0.004(9)
C21B 0.057(14) 0.053(13) 0.11(2) 0.026(14) 0.028(14) 0.010(11)
C22B 0.10(2) 0.10(2) 0.053(15) 0.038(15) 0.046(17) 0.028(19)
C73B 0.102(10) 0.091(9) 0.081(8) -0.033(7) 0.014(7) 0.009(7)

loop_
_atom_type_symbol
_atom_type_description
_atom_type_scat_dispersion_real
_atom_type_scat_dispersion_imag
_atom_type_scat_source
C C 0.0181 0.0091 'International Tables Vol C Tables 4.2.6.8 and 6.1.1.4'
H H 0.0000 0.0000 'International Tables Vol C Tables 4.2.6.8 and 6.1.1.4'
N N 0.0311 0.0180 'International Tables Vol C Tables 4.2.6.8 and 6.1.1.4'
O O 0.0492 0.0322 'International Tables Vol C Tables 4.2.6.8 and 6.1.1.4'
Pd Pd 0.1215 3.9337 'International Tables Vol C Tables 4.2.6.8 and 6.1.1.4'

loop_
_geom_angle_atom_site_label_1
_geom_angle_atom_site_label_2
_geom_angle_atom_site_label_3
_geom_angle
C1 Pd1 N1 155.8(3)
C1 Pd1 N2 90.2(3)
N1 Pd1 N2 113.4(2)
O1 Pd1 C1 116.0(3)
O1 Pd1 N1 40.7(2)
O1 Pd1 N2 153.8(2)
C2 Pd2 N2 153.2(3)
C2 Pd2 N3 92.7(3)
O2 Pd2 C2 112.6(3)
O2 Pd2 N2 40.9(2)
O2 Pd2 N3 154.7(2)
N2 Pd2 N3 114.0(3)
C3 Pd3 N1 93.4(3)
C3 Pd3 N3 153.7(3)
O3 Pd3 C3 112.9(3)
O3 Pd3 N1 153.5(2)
O3 Pd3 N3 41.3(2)
N3 Pd3 N1 112.7(3)
O1 Pd3B C3 116.5(3)
O1 Pd3B N1B 45.3(4)
O1 Pd3B N3B 161.2(5)
N1B Pd3B C3 161.8(4)
N3B Pd3B C3 82.2(5)
N3B Pd3B N1B 115.9(6)
C1 Pd1B N1B 84.2(4)
C1 Pd1B N2B 160.8(5)
O2 Pd1B C1 119.3(3)
O2 Pd1B N1B 156.2(4)
O2 Pd1B N2B 41.8(5)
N2B Pd1B N1B 114.5(6)
C2 Pd2B N2B 83.8(6)
C2 Pd2B N3B 160.9(5)
O3 Pd2B C2 118.8(3)
O3 Pd2B N2B 156.4(5)
O3 Pd2B N3B 42.6(5)
N2B Pd2B N3B 114.1(7)
H53A C53 H53B 109.5
H53A C53 H53C 109.5
H53B C53 H53C 109.5
C51 C53 H53A 109.5
C51 C53 H53B 109.5
C51 C53 H53C 109.5
C3 N6 C6 169.8(6)
H44A C44 H44B 109.5
H44A C44 H44C 109.5
H44B C44 H44C 109.5
C42 C44 H44A 109.5
C42 C44 H44B 109.5
C42 C44 H44C 109.5
C31 C30 C29 118.5(6)
C35 C30 C31 121.8(6)
C35 C30 C29 119.7(6)
C87 C86 H86 119.4
C85 C86 H86 119.4
C85 C86 C87 121.1(6)
C2 N5 C5 171.8(6)
C1 N4 C4 173.2(6)
C86 C87 C6 118.4(6)
C86 C87 C88 122.0(5)
C6 C87 C88 119.6(5)
H47A C47 H47B 109.5
H47A C47 H47C 109.5
H47B C47 H47C 109.5
C45 C47 H47A 109.5
C45 C47 H47B 109.5
C45 C47 H47C 109.5
H46A C46 H46B 109.5
H46A C46 H46C 109.5
H46B C46 H46C 109.5
C45 C46 H46A 109.5
C45 C46 H46B 109.5
C45 C46 H46C 109.5
C99 C98 H98 119.6
C97 C98 H98 119.6
C97 C98 C99 120.9(6)
C6 C83 C94 123.3(5)
C84 C83 C6 117.0(5)
C84 C83 C94 119.6(5)
C65 C66 C67 118.2(7)
C65 C66 C74 122.4(7)
C67 C66 C74 119.3(7)
C58 C57 H57 119.6
C56 C57 H57 119.6
C56 C57 C58 120.8(6)
C99 C100 H100 107.7
C99 C100 C102 111.3(6)
C101 C100 H100 107.7
C101 C100 C99 111.4(6)
C101 C100 C102 111.0(6)
C102 C100 H100 107.7
C57 C58 C5 117.1(6)
C57 C58 C59 121.9(6)
C5 C58 C59 120.9(5)
C47 C45 H45 106.5
C47 C45 C37 109.9(7)
C46 C45 C47 112.7(8)
C46 C45 H45 106.5
C46 C45 C37 114.2(8)
C37 C45 H45 106.5
C62 C63 H63 119.0
C62 C63 C64 122.1(9)
C64 C63 H63 119.0
C29 C28 H28 120.0
C27 C28 H28 120.0
C27 C28 C29 119.9(6)
C98 C99 C100 119.1(6)
C98 C99 C94 117.7(6)
C94 C99 C100 123.2(5)
C30 C31 C51 120.5(6)
C32 C31 C30 117.1(6)
C32 C31 C51 122.3(6)
C63 C62 H62 119.7
C61 C62 C63 120.6(9)
C61 C62 H62 119.7
C66 C65 C54 119.3(6)
C70 C65 C66 121.1(6)
C70 C65 C54 119.4(6)
C100 C101 H10A 109.5
C100 C101 H10B 109.5
C100 C101 H10C 109.5
H10A C101 H10B 109.5
H10A C101 H10C 109.5
H10B C101 H10C 109.5
C81 C80 H80 106.6
C81 C80 C60 114.5(8)
C60 C80 H80 106.6
C82 C80 H80 106.6
C82 C80 C81 111.3(9)
C82 C80 C60 110.8(8)
C66 C67 H67 119.8
C68 C67 C66 120.5(7)
C68 C67 H67 119.8
N6 C6 C87 118.0(5)
N6 C6 C83 120.5(5)
C83 C6 C87 121.4(5)
H50A C50 H50B 109.5
H50A C50 H50C 109.5
H50B C50 H50C 109.5
C48 C50 H50A 109.5
C48 C50 H50B 109.5
C48 C50 H50C 109.5
C32 C33 H33 119.9
C32 C33 C34 120.3(7)
C34 C33 H33 119.9
C78 C77 H77 108.3
C64 C77 H77 108.3
C64 C77 C78 111.7(8)
C64 C77 C79 110.9(9)
C79 C77 H77 108.3
C79 C77 C78 109.3(8)
C38 C37 C45 119.7(7)
C38 C37 C36 118.3(7)
C36 C37 C45 121.9(7)
C23 C24 H24 121.4
C23 C24 H24A 127(10)
C23 C24 C19B 123.2(10)
C19 C24 H24 121.4
C19 C24 C23 117.2(7)
C19B C24 H24A 108(10)
N4 C4 C25 117.8(6)
C29 C4 N4 119.7(6)
C29 C4 C25 122.5(6)
C99 C94 C83 118.8(5)
C95 C94 C83 119.5(5)
C95 C94 C99 121.4(6)
C11 C12 H12 120.2
C11 C12 H12A 112(10)
C11 C12 C7 119.6(7)
C11 C12 C7B 117.4(9)
C7 C12 H12 120.2
C7B C12 H12A 129(10)
H10D C105 H10E 109.5
H10D C105 H10F 109.5
H10E C105 H10F 109.5
C103 C105 H10D 109.5
C103 C105 H10E 109.5
C103 C105 H10F 109.5
C4 C25 C36 120.6(5)
C26 C25 C4 117.5(6)
C26 C25 C36 121.9(6)
C88 C89 C109 124.2(6)
C88 C89 C90 116.5(8)
C90 C89 C109 119.3(7)
C28 C29 C30 121.7(6)
C4 C29 C30 119.7(5)
C4 C29 C28 118.5(6)
C77 C78 H78A 109.5
C77 C78 H78B 109.5
C77 C78 H78C 109.5
H78A C78 H78B 109.5
H78A C78 H78C 109.5
H78B C78 H78C 109.5
C105 C103 H103 107.5
C105 C103 C95 113.7(7)
C95 C103 H103 107.5
C104 C103 C105 109.7(6)
C104 C103 H103 107.5
C104 C103 C95 110.8(6)
C44 C42 H42 107.5
C43 C42 C44 109.2(6)
C43 C42 H42 107.5
C41 C42 C44 112.9(6)
C41 C42 H42 107.5
C41 C42 C43 112.1(5)
C98 C97 H97 120.0
C96 C97 C98 120.1(6)
C96 C97 H97 120.0
C94 C95 C103 121.1(6)
C96 C95 C94 118.2(6)
C96 C95 C103 120.6(6)
N6 C3 Pd3 164.0(7)
N6 C3 Pd3B 158.1(7)
H52A C52 H52B 109.5
H52A C52 H52C 109.5
H52B C52 H52C 109.5
C51 C52 H52A 109.5
C51 C52 H52B 109.5
C51 C52 H52C 109.5
C30 C35 C48 121.8(7)
C34 C35 C30 118.7(7)
C34 C35 C48 119.4(7)
C31 C32 H32 119.5
C33 C32 C31 121.0(7)
C33 C32 H32 119.5
C66 C74 H74 107.6
C66 C74 C75 113.0(7)
C66 C74 C76 110.2(8)
C75 C74 H74 107.6
C76 C74 H74 107.6
C76 C74 C75 110.5(8)
C12 C11 H11 119.5
C12 C11 H11A 115(10)
C12 C11 C10B 119.9(11)
C10 C11 C12 121.0(8)
C10 C11 H11 119.5
C10B C11 H11A 113(10)
C25 C26 H26 119.7
C27 C26 C25 120.6(6)
C27 C26 H26 119.7
C103 C104 H10G 109.5
C103 C104 H10H 109.5
C103 C104 H10I 109.5
H10G C104 H10H 109.5
H10G C104 H10I 109.5
H10H C104 H10I 109.5
N4 C1 Pd1 167.8(6)
N4 C1 Pd1B 149.3(7)
C33 C34 H34 119.5
C35 C34 C33 121.1(7)
C35 C34 H34 119.5
C24 C23 H23 118.1
C24 C23 H23A 114(10)
C22 C23 C24 123.7(7)
C22 C23 H23 118.1
C22B C23 C24 116.9(13)
C22B C23 H23A 94(10)
C41 C40 H40 119.4
C39 C40 H40 119.4
C39 C40 C41 121.2(6)
C72 C71 H71 108.6
C72 C71 C73B 147.0(14)
C70 C71 H71 108.6
C70 C71 C72 110.9(8)
C70 C71 C73B 91.6(13)
C73A C71 H71 108.6
C73A C71 C72 101.7(11)
C73A C71 C70 118.1(10)
C58 C5 N5 118.4(6)
C58 C5 C54 123.9(5)
C54 C5 N5 117.7(5)
H49A C49 H49B 109.5
H49A C49 H49C 109.5
H49B C49 H49C 109.5
C48 C49 H49A 109.5
C48 C49 H49B 109.5
C48 C49 H49C 109.5
C80 C81 H81A 109.5
C80 C81 H81B 109.5
C80 C81 H81C 109.5
H81A C81 H81B 109.5
H81A C81 H81C 109.5
H81B C81 H81C 109.5
C42 C43 H43A 109.5
C42 C43 H43B 109.5
C42 C43 H43C 109.5
H43A C43 H43B 109.5
H43A C43 H43C 109.5
H43B C43 H43C 109.5
C100 C102 H10J 109.5
C100 C102 H10K 109.5
C100 C102 H10L 109.5
H10J C102 H10K 109.5
H10J C102 H10L 109.5
H10K C102 H10L 109.5
C53 C51 H51 107.1
C31 C51 C53 113.3(6)
C31 C51 C52 111.6(5)
C31 C51 H51 107.1
C52 C51 C53 110.2(6)
C52 C51 H51 107.1
C89 C109 H109 107.6
C89 C109 C111 110.7(7)
C89 C109 C110 114.0(8)
C111 C109 H109 107.6
C111 C109 C110 109.3(7)
C110 C109 H109 107.6
C37 C38 H38 119.3
C37 C38 C39 121.4(7)
C39 C38 H38 119.3
C5 C54 C65 120.3(5)
C5 C54 C55 116.9(6)
C55 C54 C65 122.7(6)
C71 C72 H72A 109.5
C71 C72 H72B 109.5
C71 C72 H72C 109.5
H72A C72 H72B 109.5
H72A C72 H72C 109.5
H72B C72 H72C 109.5
C19 C20 H20 119.9
C19 C20 C21 120.3(9)
C21 C20 H20 119.9
N5 C2 Pd2 166.9(7)
N5 C2 Pd2B 155.3(6)
H10M C108 H10N 109.5
H10M C108 H10O 109.5
H10N C108 H10O 109.5
C106 C108 H10M 109.5
C106 C108 H10N 109.5
C106 C108 H10O 109.5
C86 C85 H85 120.5
C84 C85 C86 119.1(6)
C84 C85 H85 120.5
C37 C36 C25 119.1(6)
C41 C36 C37 121.7(6)
C41 C36 C25 119.2(6)
C109 C111 H11B 109.5
C109 C111 H11C 109.5
C109 C111 H11D 109.5
H11B C111 H11C 109.5
H11B C111 H11D 109.5
H11C C111 H11D 109.5
C54 C55 H55 120.2
C56 C55 C54 119.6(6)
C56 C55 H55 120.2
C97 C96 C95 121.7(6)
C97 C96 H96 119.2
C95 C96 H96 119.2
C63 C64 C77 120.1(8)
C63 C64 C59 117.3(9)
C59 C64 C77 122.7(7)
C40 C41 C42 120.6(6)
C40 C41 C36 117.2(6)
C36 C41 C42 122.1(6)
C83 C84 H84 118.6
C85 C84 C83 122.9(6)
C85 C84 H84 118.6
C40 C39 C38 120.1(7)
C40 C39 H39 119.9
C38 C39 H39 119.9
C92 C91 H91 119.2
C92 C91 C90 121.5(8)
C90 C91 H91 119.2
C50 C48 C35 113.5(8)
C50 C48 C49 111.3(7)
C50 C48 H48 107.6
C35 C48 H48 107.6
C49 C48 C35 109.1(7)
C49 C48 H48 107.6
H10P C107 H10Q 109.5
H10P C107 H10R 109.5
H10Q C107 H10R 109.5
C106 C107 H10P 109.5
C106 C107 H10Q 109.5
C106 C107 H10R 109.5
C57 C56 C55 121.6(6)
C57 C56 H56 119.2
C55 C56 H56 119.2
C28 C27 H27 119.5
C26 C27 C28 121.0(6)
C26 C27 H27 119.5
C91 C92 H92 119.6
C91 C92 C93 120.9(9)
C93 C92 H92 119.6
C89 C88 C87 118.3(6)
C89 C88 C93 123.1(7)
C93 C88 C87 118.6(6)
C109 C110 H11E 109.5
C109 C110 H11F 109.5
C109 C110 H11G 109.5
H11E C110 H11F 109.5
H11E C110 H11G 109.5
H11F C110 H11G 109.5
C11 C10 H10 120.0
C11 C10 C9 120.0(8)
C9 C10 H10 120.0
C62 C61 H61 120.1
C62 C61 C60 119.9(10)
C60 C61 H61 120.1
C77 C79 H79A 109.5
C77 C79 H79B 109.5
C77 C79 H79C 109.5
H79A C79 H79B 109.5
H79A C79 H79C 109.5
H79B C79 H79C 109.5
C108 C106 H106 106.9
C107 C106 C108 110.9(6)
C107 C106 H106 106.9
C93 C106 C108 112.8(7)
C93 C106 C107 112.1(6)
C93 C106 H106 106.9
C67 C68 H68 119.7
C69 C68 C67 120.7(7)
C69 C68 H68 119.7
C65 C70 C71 123.0(7)
C65 C70 C69 118.2(7)
C69 C70 C71 118.8(7)
C68 C69 C70 121.3(8)
C68 C69 H69 119.4
C70 C69 H69 119.4
C64 C59 C58 119.4(7)
C60 C59 C58 119.7(7)
C60 C59 C64 120.9(7)
C61 C60 C80 118.1(8)
C59 C60 C80 122.6(7)
C59 C60 C61 119.3(9)
C10 C9 H9 120.0
C8 C9 C10 120.0(8)
C8 C9 H9 120.0
C12 C7 N1 122.1(7)
C8 C7 C12 118.5(8)
C8 C7 N1 119.1(8)
C9 C8 C7 120.9(8)
C9 C8 H8 119.6
C7 C8 H8 119.6
Pd1 N1 Pd3 106.9(3)
C7 N1 Pd1 112.6(5)
C7 N1 Pd3 122.4(5)
O1 N1 Pd1 65.3(3)
O1 N1 Pd3 120.4(5)
O1 N1 C7 113.6(6)
N3 O3 Pd3 75.2(3)
N3B O3 Pd2B 79.5(6)
N1 O1 Pd1 74.0(3)
N1B O1 Pd3B 76.8(5)
N2 O2 Pd2 72.9(3)
N2B O2 Pd1B 81.6(8)
Pd2 N2 Pd1 106.6(3)
O2 N2 Pd1 120.4(5)
O2 N2 Pd2 66.2(3)
O2 N2 C13 114.1(6)
C13 N2 Pd1 122.5(5)
C13 N2 Pd2 110.9(5)
Pd2 N3 Pd3 106.8(3)
O3 N3 Pd2 120.2(4)
O3 N3 Pd3 63.4(3)
O3 N3 C19 111.1(6)
C19 N3 Pd2 125.3(5)
C19 N3 Pd3 112.2(5)
C13 C18 H18 121.3
C17 C18 H18 121.3
C17 C18 H18A 117(10)
C17 C18 C13 117.3(7)
C13B C18 H18A 115(10)
C13B C18 C17 125.2(11)
C24 C19 N3 121.2(7)
C20 C19 C24 121.5(8)
C20 C19 N3 117.3(7)
C18 C13 N2 119.1(7)
C14 C13 N2 120.6(7)
C14 C13 C18 120.2(8)
C13 C14 H14 119.3
C13 C14 C15 121.4(8)
C15 C14 H14 119.3
C23 C22 H22 121.7
C23 C22 C21 116.5(9)
C21 C22 H22 121.7
C20 C21 C22 120.8(9)
C20 C21 H21 119.6
C22 C21 H21 119.6
C18 C17 H17 119.2
C18 C17 H17A 111(10)
C16 C17 C18 121.5(8)
C16 C17 H17 119.2
C16B C17 C18 123.0(16)
C16B C17 H17A 126(10)
C14 C15 H15 120.4
C16 C15 C14 119.3(10)
C16 C15 H15 120.4
C17 C16 H16 120.0
C15 C16 C17 120.0(10)
C15 C16 H16 120.0
C74 C75 H75A 109.5
C74 C75 H75B 109.5
C74 C75 H75C 109.5
H75A C75 H75B 109.5
H75A C75 H75C 109.5
H75B C75 H75C 109.5
C74 C76 H76A 109.5
C74 C76 H76B 109.5
C74 C76 H76C 109.5
H76A C76 H76B 109.5
H76A C76 H76C 109.5
H76B C76 H76C 109.5
C80 C82 H82A 109.5
C80 C82 H82B 109.5
C80 C82 H82C 109.5
H82A C82 H82B 109.5
H82A C82 H82C 109.5
H82B C82 H82C 109.5
C71 C73A H73A 109.5
C71 C73A H73B 109.5
C71 C73A H73C 109.5
H73A C73A H73B 109.5
H73A C73A H73C 109.5
H73B C73A H73C 109.5
C92 C93 C88 117.4(8)
C92 C93 C106 118.7(7)
C88 C93 C106 123.9(6)
C89 C90 H90 119.7
C91 C90 C89 120.6(8)
C91 C90 H90 119.7
Pd3B N1B Pd1B 107.7(7)
O1 N1B Pd3B 57.9(5)
O1 N1B Pd1B 127.7(9)
C7B N1B Pd3B 111.8(11)
C7B N1B Pd1B 119.0(11)
C7B N1B O1 112.4(13)
Pd1B N2B Pd2B 105.0(7)
O2 N2B Pd1B 56.6(7)
O2 N2B Pd2B 126.9(11)
C13B N2B Pd1B 112.7(15)
C13B N2B Pd2B 123.3(15)
C13B N2B O2 109.2(14)
C12 C7B N1B 117.4(14)
C8B C7B C12 122.0(14)
C8B C7B N1B 120.5(17)
C7B C8B H8B 120.0
C9B C8B C7B 120(2)
C9B C8B H8B 120.0
C13B C14B H14B 121.3
C15B C14B H14B 121.3
C15B C14B C13B 117(2)
C18 C13B N2B 130.5(18)
C18 C13B C14B 112.4(16)
N2B C13B C14B 117.0(19)
C8B C9B H9B 119.1
C8B C9B C10B 122(2)
C10B C9B H9B 119.1
C11 C10B H10S 120.7
C9B C10B C11 119(2)
C9B C10B H10S 120.7
C14B C15B H15B 119.3
C14B C15B C16B 121(2)
C16B C15B H15B 119.3
C17 C16B C15B 118(2)
C17 C16B H16B 120.8
C15B C16B H16B 120.8
Pd3B N3B Pd2B 105.1(6)
O3 N3B Pd3B 128.1(9)
O3 N3B Pd2B 57.9(5)
C19B N3B Pd3B 127.2(14)
C19B N3B Pd2B 108.6(11)
C19B N3B O3 104.3(14)
C19B C20B H20B 119.8
C21B C20B H20B 119.8
C21B C20B C19B 120(2)
C24 C19B N3B 126.6(17)
C20B C19B C24 117.5(16)
C20B C19B N3B 116(2)
C20B C21B H21B 121.2
C20B C21B C22B 118(2)
C22B C21B H21B 121.2
C23 C22B C21B 123(2)
C23 C22B H22B 118.3
C21B C22B H22B 118.3
C71 C73B H73D 109.5
C71 C73B H73E 109.5
C71 C73B H73F 109.5
H73D C73B H73E 109.5
H73D C73B H73F 109.5
H73E C73B H73F 109.5

loop_
_geom_bond_atom_site_label_1
_geom_bond_atom_site_label_2
_geom_bond_distance
Pd1 C1 2.026(6)
Pd1 N1 2.066(6)
Pd1 O1 1.952(5)
Pd1 N2 2.092(7)
Pd2 C2 2.001(6)
Pd2 O2 1.974(5)
Pd2 N2 2.062(6)
Pd2 N3 2.067(6)
Pd3 C3 1.987(6)
Pd3 N1 2.105(7)
Pd3 O3 1.939(5)
Pd3 N3 2.097(6)
Pd3B C3 2.138(7)
Pd3B O1 1.792(5)
Pd3B N1B 2.060(14)
Pd3B N3B 2.043(16)
Pd1B C1 2.026(6)
Pd1B O2 1.752(5)
Pd1B N1B 2.095(16)
Pd1B N2B 2.08(2)
Pd2B C2 1.996(6)
Pd2B O3 1.845(5)
Pd2B N2B 2.096(16)
Pd2B N3B 2.142(14)
C53 H53A 0.9800
C53 H53B 0.9800
C53 H53C 0.9800
C53 C51 1.556(9)
N6 C6 1.392(8)
N6 C3 1.133(8)
C44 H44A 0.9800
C44 H44B 0.9800
C44 H44C 0.9800
C44 C42 1.534(9)
C30 C31 1.407(9)
C30 C29 1.509(9)
C30 C35 1.382(10)
C86 H86 0.9500
C86 C87 1.388(9)
C86 C85 1.378(9)
N5 C5 1.403(7)
N5 C2 1.139(8)
N4 C4 1.395(8)
N4 C1 1.150(8)
C87 C6 1.402(8)
C87 C88 1.511(9)
C47 H47A 0.9800
C47 H47B 0.9800
C47 H47C 0.9800
C47 C45 1.531(12)
C46 H46A 0.9800
C46 H46B 0.9800
C46 H46C 0.9800
C46 C45 1.481(14)
C98 H98 0.9500
C98 C99 1.395(9)
C98 C97 1.388(11)
C83 C6 1.400(8)
C83 C94 1.501(8)
C83 C84 1.385(8)
C66 C65 1.409(10)
C66 C67 1.420(10)
C66 C74 1.486(12)
C57 H57 0.9500
C57 C58 1.382(9)
C57 C56 1.367(10)
C100 H100 1.0000
C100 C99 1.527(9)
C100 C101 1.525(10)
C100 C102 1.534(10)
C58 C5 1.394(9)
C58 C59 1.501(9)
C45 H45 1.0000
C45 C37 1.531(10)
C63 H63 0.9500
C63 C62 1.374(16)
C63 C64 1.383(12)
C28 H28 0.9500
C28 C29 1.392(9)
C28 C27 1.388(10)
C99 C94 1.413(8)
C31 C32 1.404(9)
C31 C51 1.510(10)
C62 H62 0.9500
C62 C61 1.357(16)
C65 C54 1.508(9)
C65 C70 1.404(11)
C101 H10A 0.9800
C101 H10B 0.9800
C101 H10C 0.9800
C80 H80 1.0000
C80 C81 1.512(13)
C80 C60 1.523(12)
C80 C82 1.491(12)
C67 H67 0.9500
C67 C68 1.381(12)
C50 H50A 0.9800
C50 H50B 0.9800
C50 H50C 0.9800
C50 C48 1.530(15)
C33 H33 0.9500
C33 C32 1.363(11)
C33 C34 1.382(11)
C77 H77 1.0000
C77 C78 1.558(13)
C77 C64 1.519(13)
C77 C79 1.520(15)
C37 C38 1.368(11)
C37 C36 1.410(10)
C24 H24 0.9500
C24 H24A 1.1(2)
C24 C23 1.391(10)
C24 C19 1.368(11)
C24 C19B 1.45(3)
C4 C25 1.405(9)
C4 C29 1.389(9)
C94 C95 1.403(8)
C12 H12 0.9500
C12 H12A 0.5(3)
C12 C11 1.378(11)
C12 C7 1.402(12)
C12 C7B 1.45(2)
C105 H10D 0.9800
C105 H10E 0.9800
C105 H10F 0.9800
C105 C103 1.526(10)
C25 C26 1.391(9)
C25 C36 1.506(9)
C89 C109 1.499(13)
C89 C88 1.398(11)
C89 C90 1.414(11)
C78 H78A 0.9800
C78 H78B 0.9800
C78 H78C 0.9800
C103 H103 1.0000
C103 C95 1.540(10)
C103 C104 1.513(11)
C42 H42 1.0000
C42 C43 1.522(9)
C42 C41 1.504(10)
C97 H97 0.9500
C97 C96 1.374(11)
C95 C96 1.379(10)
C52 H52A 0.9800
C52 H52B 0.9800
C52 H52C 0.9800
C52 C51 1.525(10)
C35 C34 1.371(11)
C35 C48 1.548(10)
C32 H32 0.9500
C74 H74 1.0000
C74 C75 1.542(13)
C74 C76 1.539(15)
C11 H11 0.9500
C11 H11A 1.0(3)
C11 C10 1.371(13)
C11 C10B 1.50(3)
C26 H26 0.9500
C26 C27 1.386(10)
C104 H10G 0.9800
C104 H10H 0.9800
C104 H10I 0.9800
C34 H34 0.9500
C23 H23 0.9500
C23 H23A 1.0(3)
C23 C22 1.380(14)
C23 C22B 1.28(3)
C40 H40 0.9500
C40 C41 1.398(10)
C40 C39 1.380(11)
C71 H71 1.0000
C71 C72 1.595(18)
C71 C70 1.519(12)
C71 C73A 1.437(17)
C71 C73B 1.95(4)
C5 C54 1.395(9)
C49 H49A 0.9800
C49 H49B 0.9800
C49 H49C 0.9800
C49 C48 1.540(11)
C81 H81A 0.9800
C81 H81B 0.9800
C81 H81C 0.9800
C43 H43A 0.9800
C43 H43B 0.9800
C43 H43C 0.9800
C102 H10J 0.9800
C102 H10K 0.9800
C102 H10L 0.9800
C51 H51 1.0000
C109 H109 1.0000
C109 C111 1.541(13)
C109 C110 1.542(12)
C38 H38 0.9500
C38 C39 1.385(11)
C54 C55 1.399(8)
C72 H72A 0.9800
C72 H72B 0.9800
C72 H72C 0.9800
C20 H20 0.9500
C20 C19 1.365(13)
C20 C21 1.383(13)
C108 H10M 0.9800
C108 H10N 0.9800
C108 H10O 0.9800
C108 C106 1.554(10)
C85 H85 0.9500
C85 C84 1.371(9)
C36 C41 1.408(9)
C111 H11B 0.9800
C111 H11C 0.9800
C111 H11D 0.9800
C55 H55 0.9500
C55 C56 1.395(10)
C96 H96 0.9500
C64 C59 1.408(11)
C84 H84 0.9500
C39 H39 0.9500
C91 H91 0.9500
C91 C92 1.367(14)
C91 C90 1.369(14)
C48 H48 1.0000
C107 H10P 0.9800
C107 H10Q 0.9800
C107 H10R 0.9800
C107 C106 1.512(11)
C56 H56 0.9500
C27 H27 0.9500
C92 H92 0.9500
C92 C93 1.389(11)
C88 C93 1.402(11)
C110 H11E 0.9800
C110 H11F 0.9800
C110 H11G 0.9800
C10 H10 0.9500
C10 C9 1.379(14)
C61 H61 0.9500
C61 C60 1.403(12)
C79 H79A 0.9800
C79 H79B 0.9800
C79 H79C 0.9800
C106 H106 1.0000
C106 C93 1.513(11)
C68 H68 0.9500
C68 C69 1.369(12)
C70 C69 1.414(10)
C69 H69 0.9500
C59 C60 1.389(11)
C9 H9 0.9500
C9 C8 1.373(13)
C7 C8 1.394(12)
C7 N1 1.417(11)
C8 H8 0.9500
N1 O1 1.400(8)
O3 N3 1.433(8)
O3 N3B 1.475(17)
O1 N1B 1.503(15)
O2 N2 1.412(8)
O2 N2B 1.401(18)
N2 C13 1.438(11)
N3 C19 1.473(10)
C18 H18 0.9500
C18 H18A 0.6(3)
C18 C13 1.410(11)
C18 C17 1.400(11)
C18 C13B 1.29(2)
C13 C14 1.365(13)
C14 H14 0.9500
C14 C15 1.397(13)
C22 H22 0.9500
C22 C21 1.392(15)
C21 H21 0.9500
C17 H17 0.9500
C17 H17A 0.951(10)
C17 C16 1.389(15)
C17 C16B 1.13(3)
C15 H15 0.9500
C15 C16 1.363(15)
C16 H16 0.9500
C75 H75A 0.9800
C75 H75B 0.9800
C75 H75C 0.9800
C76 H76A 0.9800
C76 H76B 0.9800
C76 H76C 0.9800
C82 H82A 0.9800
C82 H82B 0.9800
C82 H82C 0.9800
C73A H73A 0.9800
C73A H73B 0.9800
C73A H73C 0.9800
C90 H90 0.9500
N1B C7B 1.50(2)
N2B C13B 1.39(3)
C7B C8B 1.41(3)
C8B H8B 0.9500
C8B C9B 1.36(3)
C14B H14B 0.9500
C14B C13B 1.44(3)
C14B C15B 1.38(3)
C9B H9B 0.9500
C9B C10B 1.39(4)
C10B H10S 0.9500
C15B H15B 0.9500
C15B C16B 1.39(4)
C16B H16B 0.9500
N3B C19B 1.46(2)
C20B H20B 0.9500
C20B C19B 1.42(3)
C20B C21B 1.33(3)
C21B H21B 0.9500
C21B C22B 1.55(5)
C22B H22B 0.9500
C73B H73D 0.9800
C73B H73E 0.9800
C73B H73F 0.9800

loop_
_geom_torsion_atom_site_label_1
_geom_torsion_atom_site_label_2
_geom_torsion_atom_site_label_3
_geom_torsion_atom_site_label_4
_geom_torsion
Pd1 N2 C13 C18 172.9(5)
Pd1 N2 C13 C14 -8.7(10)
Pd2 O2 N2 Pd1 96.0(4)
Pd2 O2 N2 C13 -103.3(5)
Pd2 N2 C13 C18 -59.8(8)
Pd2 N2 C13 C14 118.5(7)
Pd2 N3 C19 C24 162.9(6)
Pd2 N3 C19 C20 -18.9(10)
Pd3 N1 O1 Pd1 95.7(4)
Pd3 O3 N3 Pd2 94.8(4)
Pd3 O3 N3 C19 -105.0(5)
Pd3 N3 C19 C24 -64.9(8)
Pd3 N3 C19 C20 113.3(7)
Pd3B O1 N1B Pd1B -88.2(9)
Pd3B O1 N1B C7B 102.4(11)
Pd3B N1B C7B C12 65.0(15)
Pd3B N1B C7B C8B -119.5(19)
Pd3B N3B C19B C24 -166.9(11)
Pd3B N3B C19B C20B 12(2)
Pd1B O2 N2B Pd2B -83.8(13)
Pd1B O2 N2B C13B 105.1(15)
Pd1B N1B C7B C12 -168.4(10)
Pd1B N1B C7B C8B 7(2)
Pd1B N2B C13B C18 59(3)
Pd1B N2B C13B C14B -116.4(18)
Pd2B O3 N3B Pd3B -84.2(10)
Pd2B O3 N3B C19B 103.3(11)
Pd2B N2B C13B C18 -173.2(15)
Pd2B N2B C13B C14B 11(3)
Pd2B N3B C19B C24 66.2(18)
Pd2B N3B C19B C20B -115.4(15)
C44 C42 C41 C40 45.5(8)
C44 C42 C41 C36 -135.8(6)
C30 C31 C32 C33 -0.7(9)
C30 C31 C51 C53 -152.7(6)
C30 C31 C51 C52 82.2(7)
C30 C35 C34 C33 -1.1(10)
C30 C35 C48 C50 -132.3(8)
C30 C35 C48 C49 103.0(8)
C86 C87 C6 N6 179.9(5)
C86 C87 C6 C83 2.3(9)
C86 C87 C88 C89 -85.9(8)
C86 C87 C88 C93 95.5(8)
C86 C85 C84 C83 0.7(9)
N5 C5 C54 C65 0.2(8)
N5 C5 C54 C55 178.5(5)
N4 C4 C25 C26 -179.3(6)
N4 C4 C25 C36 0.4(9)
N4 C4 C29 C30 -3.8(9)
N4 C4 C29 C28 179.1(6)
C87 C86 C85 C84 -1.8(10)
C87 C88 C93 C92 179.6(6)
C87 C88 C93 C106 -1.9(10)
C47 C45 C37 C38 -79.4(10)
C47 C45 C37 C36 98.2(9)
C46 C45 C37 C38 48.4(11)
C46 C45 C37 C36 -134.0(9)
C98 C99 C94 C83 173.2(5)
C98 C99 C94 C95 -1.3(8)
C98 C97 C96 C95 0.0(10)
C83 C94 C95 C103 2.2(8)
C83 C94 C95 C96 -174.0(5)
C66 C65 C54 C5 -85.9(8)
C66 C65 C54 C55 95.9(8)
C66 C65 C70 C71 179.2(9)
C66 C65 C70 C69 1.6(12)
C66 C67 C68 C69 2.5(13)
C57 C58 C5 N5 -178.3(6)
C57 C58 C5 C54 1.5(10)
C57 C58 C59 C64 -90.2(8)
C57 C58 C59 C60 89.7(8)
C100 C99 C94 C83 -7.0(8)
C100 C99 C94 C95 178.5(6)
C58 C57 C56 C55 -1.5(11)
C58 C5 C54 C65 -179.6(6)
C58 C5 C54 C55 -1.3(9)
C58 C59 C60 C80 0.5(10)
C58 C59 C60 C61 179.8(7)
C45 C37 C38 C39 177.2(7)
C45 C37 C36 C25 4.1(9)
C45 C37 C36 C41 -174.5(6)
C63 C62 C61 C60 -1.4(15)
C63 C64 C59 C58 179.1(6)
C63 C64 C59 C60 -0.8(10)
C99 C98 C97 C96 -0.9(10)
C99 C94 C95 C103 176.7(5)
C99 C94 C95 C96 0.5(8)
C31 C30 C29 C28 -100.4(8)
C31 C30 C29 C4 82.6(8)
C31 C30 C35 C34 0.9(10)
C31 C30 C35 C48 -176.3(6)
C62 C63 C64 C77 -177.7(9)
C62 C63 C64 C59 0.8(13)
C62 C61 C60 C80 -179.3(9)
C62 C61 C60 C59 1.4(13)
C65 C66 C67 C68 -0.7(12)
C65 C66 C74 C75 119.4(8)
C65 C66 C74 C76 -116.4(9)
C65 C54 C55 C56 178.0(6)
C65 C70 C69 C68 0.1(13)
C101 C100 C99 C98 59.4(8)
C101 C100 C99 C94 -120.5(6)
C67 C66 C65 C54 174.3(7)
C67 C66 C65 C70 -1.4(11)
C67 C66 C74 C75 -63.4(11)
C67 C66 C74 C76 60.8(10)
C67 C68 C69 C70 -2.2(14)
C6 N6 C3 Pd3 -70(5)
C6 N6 C3 Pd3B 72(4)
C6 C87 C88 C89 91.0(7)
C6 C87 C88 C93 -87.5(8)
C6 C83 C94 C99 115.4(6)
C6 C83 C94 C95 -70.0(7)
C6 C83 C84 C85 1.8(8)
C77 C64 C59 C58 -2.4(10)
C77 C64 C59 C60 177.6(7)
C37 C38 C39 C40 -1.1(11)
C37 C36 C41 C42 177.2(5)
C37 C36 C41 C40 -4.1(9)
C24 C23 C22 C21 -1.4(15)
C24 C23 C22B C21B -12(4)
C4 C25 C26 C27 0.4(10)
C4 C25 C36 C37 -100.4(7)
C4 C25 C36 C41 78.2(8)
C94 C83 C6 N6 -4.2(8)
C94 C83 C6 C87 173.3(5)
C94 C83 C84 C85 -174.9(5)
C94 C95 C96 C97 0.2(9)
C12 C11 C10 C9 0.5(15)
C12 C11 C10B C9B 5(3)
C12 C7 C8 C9 -0.4(13)
C12 C7 N1 Pd1 -57.7(9)
C12 C7 N1 Pd3 172.8(6)
C12 C7 N1 O1 14.1(10)
C12 C7B C8B C9B -5(3)
C105 C103 C95 C94 149.6(6)
C105 C103 C95 C96 -34.3(9)
C25 C4 C29 C30 177.0(6)
C25 C4 C29 C28 -0.1(10)
C25 C26 C27 C28 -0.6(11)
C25 C36 C41 C42 -1.4(8)
C25 C36 C41 C40 177.3(5)
C89 C88 C93 C92 1.2(10)
C89 C88 C93 C106 179.7(7)
C29 C30 C31 C32 -178.1(5)
C29 C30 C31 C51 3.3(8)
C29 C30 C35 C34 179.0(6)
C29 C30 C35 C48 1.7(10)
C29 C28 C27 C26 0.4(11)
C29 C4 C25 C26 0.0(10)
C29 C4 C25 C36 179.6(6)
C78 C77 C64 C63 66.8(11)
C78 C77 C64 C59 -111.6(9)
C103 C95 C96 C97 -176.0(6)
C97 C98 C99 C100 -178.3(6)
C97 C98 C99 C94 1.5(9)
C3 Pd3B O1 N1B -179.2(7)
C3 N6 C6 C87 -32(4)
C3 N6 C6 C83 145(4)
C35 C30 C31 C32 0.0(9)
C35 C30 C31 C51 -178.6(6)
C35 C30 C29 C28 81.5(8)
C35 C30 C29 C4 -95.5(8)
C32 C31 C51 C53 28.8(8)
C32 C31 C51 C52 -96.3(7)
C32 C33 C34 C35 0.4(11)
C74 C66 C65 C54 -8.5(11)
C74 C66 C65 C70 175.8(8)
C74 C66 C67 C68 -178.0(8)
C11 C12 C7 C8 0.8(12)
C11 C12 C7 N1 175.6(7)
C11 C12 C7B N1B -178.8(11)
C11 C12 C7B C8B 6(2)
C11 C10 C9 C8 -0.1(15)
C26 C25 C36 C37 79.2(8)
C26 C25 C36 C41 -102.1(7)
C104 C103 C95 C94 -86.4(8)
C104 C103 C95 C96 89.7(9)
C1 Pd1B O2 N2B -175.6(7)
C34 C33 C32 C31 0.5(10)
C34 C35 C48 C50 50.5(10)
C34 C35 C48 C49 -74.2(10)
C23 C24 C19 C20 2.8(12)
C23 C24 C19 N3 -179.1(7)
C23 C24 C19B N3B 178.8(13)
C23 C24 C19B C20B 0(2)
C23 C22 C21 C20 2.5(16)
C71 C70 C69 C68 -177.5(9)
C5 C58 C59 C64 92.1(8)
C5 C58 C59 C60 -88.0(8)
C5 C54 C55 C56 -0.3(9)
C81 C80 C60 C61 -52.5(11)
C81 C80 C60 C59 126.8(9)
C43 C42 C41 C40 -78.3(8)
C43 C42 C41 C36 100.3(7)
C102 C100 C99 C98 -65.1(8)
C102 C100 C99 C94 115.1(7)
C51 C31 C32 C33 177.8(6)
C109 C89 C88 C87 -0.9(10)
C109 C89 C88 C93 177.6(7)
C109 C89 C90 C91 -178.6(8)
C38 C37 C36 C25 -178.3(6)
C38 C37 C36 C41 3.1(9)
C54 C65 C70 C71 3.6(12)
C54 C65 C70 C69 -174.0(7)
C54 C55 C56 C57 1.7(11)
C72 C71 C70 C65 -98.3(11)
C72 C71 C70 C69 79.3(12)
C2 Pd2B O3 N3B -173.9(6)
C108 C106 C93 C92 -49.7(9)
C108 C106 C93 C88 131.8(7)
C85 C86 C87 C6 0.3(10)
C85 C86 C87 C88 177.3(6)
C36 C37 C38 C39 -0.4(11)
C36 C25 C26 C27 -179.2(6)
C64 C63 C62 C61 0.3(15)
C64 C59 C60 C80 -179.5(7)
C64 C59 C60 C61 -0.3(10)
C41 C40 C39 C38 0.0(11)
C84 C83 C6 N6 179.2(5)
C84 C83 C6 C87 -3.2(8)
C84 C83 C94 C99 -68.1(7)
C84 C83 C94 C95 106.5(6)
C39 C40 C41 C42 -178.7(6)
C39 C40 C41 C36 2.5(9)
C91 C92 C93 C88 -0.4(12)
C91 C92 C93 C106 -179.0(8)
C48 C35 C34 C33 176.2(7)
C107 C106 C93 C92 76.3(9)
C107 C106 C93 C88 -102.2(8)
C56 C57 C58 C5 -0.1(10)
C56 C57 C58 C59 -177.9(7)
C27 C28 C29 C30 -177.1(7)
C27 C28 C29 C4 0.0(10)
C92 C91 C90 C89 0.6(14)
C88 C87 C6 N6 2.8(8)
C88 C87 C6 C83 -174.8(5)
C88 C89 C109 C111 -106.5(8)
C88 C89 C109 C110 129.9(8)
C88 C89 C90 C91 0.1(12)
C10 C9 C8 C7 0.0(14)
C79 C77 C64 C63 -55.5(11)
C79 C77 C64 C59 126.2(9)
C70 C65 C54 C5 89.8(8)
C70 C65 C54 C55 -88.4(9)
C59 C58 C5 N5 -0.5(9)
C59 C58 C5 C54 179.3(6)
C7 C12 C11 C10 -0.9(12)
C7 N1 O1 Pd1 -105.1(6)
C8 C7 N1 Pd1 117.0(7)
C8 C7 N1 Pd3 -12.5(10)
C8 C7 N1 O1 -171.1(7)
N1 C7 C8 C9 -175.3(8)
O3 N3 C19 C24 4.0(10)
O3 N3 C19 C20 -177.8(7)
O3 N3B C19B C24 6(2)
O3 N3B C19B C20B -175.8(14)
O1 N1B C7B C12 2.0(18)
O1 N1B C7B C8B 177.5(17)
O2 N2 C13 C18 12.6(9)
O2 N2 C13 C14 -169.1(7)
O2 N2B C13B C18 -2(3)
O2 N2B C13B C14B -177.3(17)
N2 C13 C14 C15 -173.9(8)
C18 C13 C14 C15 4.5(13)
C18 C17 C16 C15 5.6(17)
C18 C17 C16B C15B -16(5)
C19 C24 C23 C22 -1.3(13)
C19 C20 C21 C22 -1.1(15)
C13 C18 C17 C16 -2.6(13)
C13 C14 C15 C16 -1.5(15)
C14 C15 C16 C17 -3.5(17)
C21 C20 C19 C24 -1.7(13)
C21 C20 C19 N3 -179.9(8)
C17 C18 C13 N2 176.0(7)
C17 C18 C13 C14 -2.4(11)
C17 C18 C13B N2B -176.8(18)
C17 C18 C13B C14B -1(2)
C82 C80 C60 C61 74.4(11)
C82 C80 C60 C59 -106.3(10)
C73A C71 C70 C65 145.0(11)
C73A C71 C70 C69 -37.5(16)
C90 C89 C109 C111 72.0(9)
C90 C89 C109 C110 -51.6(10)
C90 C89 C88 C87 -179.4(6)
C90 C89 C88 C93 -1.0(10)
C90 C91 C92 C93 -0.4(14)
N1B Pd1B O2 N2B -5.7(13)
N1B C7B C8B C9B 180(2)
N2B Pd2B O3 N3B -11.4(15)
C7B C12 C11 C10B -5.6(18)
C7B C8B C9B C10B 4(4)
C8B C9B C10B C11 -4(4)
C14B C15B C16B C17 6(5)
C13B C18 C17 C16B 14(3)
C13B C14B C15B C16B 7(4)
C15B C14B C13B C18 -8(3)
C15B C14B C13B N2B 169(2)
N3B Pd3B O1 N1B -1.3(15)
C20B C21B C22B C23 9(4)
C19B C24 C23 C22B 7(2)
C19B C20B C21B C22B -1(3)
C21B C20B C19B C24 -3(3)
C21B C20B C19B N3B 178.1(19)
C73B C71 C70 C65 106.4(14)
C73B C71 C70 C69 -76.1(15)
